data_4344453
loop_
_publ_author_name
'Zhang, Li'
'Zhao, Lang'
'Zhang, Peng'
'Wang, Chao'
'Yuan, Sen-Wen'
'Tang, Jinkui'

_publ_section_title
;
 Nanoscale {Ln(III)24Zn(II)6} Triangular Metalloring with Magnetic
 Refrigerant, Slow Magnetic Relaxation, and Fluorescent Properties.
;
_journal_issue 23
_journal_name_full 'Inorganic chemistry'
_journal_page_first 11535
_journal_page_last 11541
_journal_paper_doi 10.1021/acs.inorgchem.5b02215
_journal_volume 54
_journal_year 2015
_chemical_formula_sum 'C168 H259 Cl7 Gd24 N48 O194 Zn6'
_chemical_formula_weight 10469.60
_chemical_name_systematic
; 
 ? 
;
_space_group_IT_number 15
_symmetry_cell_setting monoclinic
_symmetry_space_group_name_Hall '-C 2yc'
_symmetry_space_group_name_H-M 'C 1 2/c 1'
_atom_sites_solution_hydrogens geom
_atom_sites_solution_primary direct
_atom_sites_solution_secondary difmap
_audit_creation_method SHELXL-97
_cell_angle_alpha 90.00
_cell_angle_beta 113.087(2)
_cell_angle_gamma 90.00
_cell_formula_units_Z 4
_cell_length_a 47.7859(10)
_cell_length_b 42.7862(10)
_cell_length_c 24.7719(5)
_cell_measurement_temperature 186(2)
_cell_volume 46591.7(19)
_computing_cell_refinement 'Bruker FRAMBO'
_computing_data_collection 'Bruker FRAMBO'
_computing_data_reduction 'Bruker SAINT'
_computing_molecular_graphics 'Bruker SHELXTL'
_computing_publication_material 'Bruker SHELXTL'
_computing_structure_refinement 'SHELXL-97 (Sheldrick, 1997)'
_computing_structure_solution 'SHELXS-97 (Sheldrick, 1990)'
_diffrn_ambient_temperature 186(2)
_diffrn_measured_fraction_theta_full 0.99
_diffrn_measured_fraction_theta_max 0.99
_diffrn_measurement_device_type 'CCD area detector'
_diffrn_measurement_method 'phi and omega scans'
_diffrn_radiation_monochromator graphite
_diffrn_radiation_source 'fine-focus sealed tube'
_diffrn_radiation_type MoK\a
_diffrn_radiation_wavelength 0.71073
_diffrn_reflns_av_R_equivalents 0.0824
_diffrn_reflns_av_sigmaI/netI 0.1608
_diffrn_reflns_limit_h_max 60
_diffrn_reflns_limit_h_min -48
_diffrn_reflns_limit_k_max 57
_diffrn_reflns_limit_k_min -53
_diffrn_reflns_limit_l_max 33
_diffrn_reflns_limit_l_min -31
_diffrn_reflns_number 117594
_diffrn_reflns_theta_full 25.00
_diffrn_reflns_theta_max 29.20
_diffrn_reflns_theta_min 2.87
_exptl_absorpt_coefficient_mu 3.781
_exptl_absorpt_correction_T_max 0.567
_exptl_absorpt_correction_T_min 0.511
_exptl_absorpt_correction_type multi-scan
_exptl_crystal_colour colorless
_exptl_crystal_density_diffrn 1.493
_exptl_crystal_density_method 'not measured'
_exptl_crystal_description needle
_exptl_crystal_F_000 19960
_exptl_crystal_size_max 0.18
_exptl_crystal_size_mid 0.17
_exptl_crystal_size_min 0.15
_refine_diff_density_max 2.916
_refine_diff_density_min -1.392
_refine_diff_density_rms 0.288
_refine_ls_extinction_method none
_refine_ls_goodness_of_fit_ref 1.052
_refine_ls_hydrogen_treatment constr
_refine_ls_matrix_type fullcycle
_refine_ls_number_parameters 2042
_refine_ls_number_reflns 53770
_refine_ls_number_restraints 76
_refine_ls_restrained_S_all 1.059
_refine_ls_R_factor_all 0.1692
_refine_ls_R_factor_gt 0.0875
_refine_ls_shift/su_max 0.002
_refine_ls_shift/su_mean 0.000
_refine_ls_structure_factor_coef Fsqd
_refine_ls_weighting_details 'calc w=1/[\s^2^(Fo^2^)+(0.1129P)^2^+827.3839P] where P=(Fo^2^+2Fc^2^)/3'
_refine_ls_weighting_scheme calc
_refine_ls_wR_factor_gt 0.2219
_refine_ls_wR_factor_ref 0.2807
_reflns_number_gt 28258
_reflns_number_total 53770
_reflns_threshold_expression >2sigma(I)
_cod_data_source_file ic5b02215_si_002.cif
_cod_data_source_block Gd
_cod_depositor_comments
;
The following automatic conversions were performed:

'_symmetry_cell_setting' value 'Monoclinic' changed to 'monoclinic'
according to
/usr/data/users/saulius/crontab/automatic-downloads/rss-feeds/ACS/lib/dictionaries/cif_core.dic
dictionary named 'cif_core.dic' version 2.4.2 from 2011-04-26.

Automatic conversion script
Id: cif_fix_values 4268 2015-11-12 08:31:59Z antanas 

 Adding full bibliography for 4344453--4344455.cif.
;
_cod_original_cell_volume 46591.7(17)
_cod_original_sg_symbol_H-M C2/c
_cod_database_code 4344453

loop_
_symmetry_equiv_pos_as_xyz
'x, y, z'
'-x, y, -z+1/2'
'x+1/2, y+1/2, z'
'-x+1/2, y+1/2, -z+1/2'
'-x, -y, -z'
'x, -y, z-1/2'
'-x+1/2, -y+1/2, -z'
'x+1/2, -y+1/2, z-1/2'

loop_
_atom_site_label
_atom_site_type_symbol
_atom_site_fract_x
_atom_site_fract_y
_atom_site_fract_z
_atom_site_U_iso_or_equiv
_atom_site_adp_type
_atom_site_occupancy
_atom_site_symmetry_multiplicity
_atom_site_calc_flag
_atom_site_refinement_flags
Gd1 Gd 0.938776(15) 0.436504(16) 0.12432(3) 0.023 Uani 1 1 d .
Gd2 Gd 0.866633(15) 0.483023(17) 0.11725(3) 0.026 Uani 1 1 d .
Gd3 Gd 0.872802(15) 0.443508(18) -0.01387(3) 0.027 Uani 1 1 d .
Gd4 Gd 0.866178(15) 0.394536(17) 0.11246(3) 0.025 Uani 1 1 d .
Gd5 Gd 0.908311(16) 0.333266(18) -0.06881(3) 0.029 Uani 1 1 d .
Gd6 Gd 0.822203(16) 0.341973(19) -0.10372(3) 0.031 Uani 1 1 d .
Gd7 Gd 0.849691(19) 0.28677(2) -0.19186(3) 0.039 Uani 1 1 d .
Gd8 Gd 0.861804(15) 0.272143(18) -0.02766(3) 0.028 Uani 1 1 d .
Gd9 Gd 0.936913(16) 0.119985(19) 0.25772(4) 0.035 Uani 1 1 d .
Gd10 Gd 0.873324(17) 0.07757(2) 0.13688(4) 0.040 Uani 1 1 d .
Gd11 Gd 0.924589(16) 0.137910(18) 0.09853(3) 0.032 Uani 1 1 d .
Gd12 Gd 0.954826(18) 0.06111(2) 0.15673(4) 0.044 Uani 1 1 d .
Zn1 Zn 1.0000 0.47097(6) 0.2500 0.028 Uani 1 2 d S
Zn2 Zn 1.0000 0.39924(6) 0.2500 0.030 Uani 1 2 d S
Zn3 Zn 0.86928(4) 0.18752(4) -0.01260(8) 0.034 Uani 1 1 d .
Zn4 Zn 0.91864(4) 0.22384(4) 0.08633(7) 0.033 Uani 1 1 d .
Cl1 Cl 0.0000 0.28277(14) 0.2500 0.047 Uani 1 2 d S
Cl2 Cl 0.94682(12) 0.21135(15) 0.9184(2) 0.071 Uani 1 1 d .
Cl3 Cl 0.83425(12) 0.19483(15) 0.1418(3) 0.072 Uani 1 1 d .
Cl4 Cl 0.93073(13) 0.44082(14) 0.3364(2) 0.066 Uani 1 1 d .
O1 O 0.9928(2) 0.4352(2) 0.1904(4) 0.026 Uani 1 1 d .
H1 H 1.0069 0.4352 0.1703 0.031 Uiso 1 1 calc R
O2 O 0.8727(2) 0.2268(2) 0.0378(4) 0.028 Uani 1 1 d .
H2 H 0.8603 0.2258 0.0614 0.033 Uiso 1 1 calc R
O3 O 0.9153(2) 0.1845(2) 0.0368(4) 0.036 Uani 1 1 d .
H3 H 0.9277 0.1855 0.0134 0.043 Uiso 1 1 calc R
O4 O 0.89735(18) 0.4060(2) 0.0614(3) 0.021 Uani 1 1 d .
H4 H 0.9039 0.3872 0.0467 0.025 Uiso 1 1 calc R
O5 O 0.8978(2) 0.4379(2) 0.1586(4) 0.027 Uani 1 1 d .
H5 H 0.9051 0.4372 0.2015 0.033 Uiso 1 1 calc R
O6 O 0.90113(19) 0.4734(2) 0.0723(4) 0.027 Uani 1 1 d .
H6 H 0.9097 0.4926 0.0635 0.032 Uiso 1 1 calc R
O7 O 0.84768(19) 0.4407(2) 0.0519(4) 0.026 Uani 1 1 d .
H7 H 0.8255 0.4411 0.0317 0.031 Uiso 1 1 calc R
O8 O 0.87094(18) 0.3269(2) -0.0308(4) 0.023 Uani 1 1 d .
H8 H 0.8759 0.3374 0.0070 0.028 Uiso 1 1 calc R
O9 O 0.8874(2) 0.2824(3) -0.0921(4) 0.038 Uani 1 1 d .
H9 H 0.9029 0.2667 -0.0885 0.046 Uiso 1 1 calc R
O10 O 0.8274(2) 0.2874(3) -0.1223(4) 0.035 Uani 1 1 d .
H10 H 0.8081 0.2760 -0.1354 0.042 Uiso 1 1 calc R
O11 O 0.8582(2) 0.3366(2) -0.1471(4) 0.033 Uani 1 1 d .
H11 H 0.8567 0.3534 -0.1749 0.040 Uiso 1 1 calc R
O12 O 0.9085(2) 0.0855(2) 0.0921(5) 0.037 Uani 1 1 d .
H12 H 0.9012 0.0773 0.0520 0.044 Uiso 1 1 calc R
O13 O 0.9223(2) 0.0705(2) 0.2087(5) 0.042 Uani 1 1 d .
H13 H 0.9232 0.0536 0.2359 0.051 Uiso 1 1 calc R
O14 O 0.9577(2) 0.1148(2) 0.1874(4) 0.034 Uani 1 1 d .
H14 H 0.9785 0.1232 0.2008 0.041 Uiso 1 1 calc R
O15 O 0.8985(2) 0.1269(2) 0.1621(4) 0.032 Uani 1 1 d .
H15 H 0.8844 0.1437 0.1612 0.038 Uiso 1 1 calc R
O16 O 0.9084(2) 0.3721(3) 0.1976(4) 0.039 Uani 1 1 d .
O17 O 0.9510(2) 0.3955(2) 0.1985(4) 0.027 Uani 1 1 d .
O18 O 0.9525(2) 0.4778(2) 0.1978(4) 0.028 Uani 1 1 d .
O19 O 0.9113(2) 0.5061(3) 0.1903(4) 0.037 Uani 1 1 d .
O20 O 0.8795(2) 0.3987(2) -0.0668(4) 0.031 Uani 1 1 d .
O21 O 0.9039(2) 0.3822(3) -0.1220(5) 0.041 Uani 1 1 d .
O22 O 0.8627(2) 0.2923(2) 0.0633(4) 0.028 Uani 1 1 d .
O23 O 0.87346(19) 0.3429(2) 0.0803(4) 0.028 Uani 1 1 d .
O24 O 0.9290(2) 0.3636(2) 0.0206(4) 0.027 Uani 1 1 d .
O25 O 0.96030(19) 0.3991(2) 0.0798(4) 0.026 Uani 1 1 d .
O26 O 0.83075(19) 0.3761(2) -0.0214(4) 0.030 Uani 1 1 d .
O27 O 0.8132(2) 0.3868(3) 0.0481(4) 0.034 Uani 1 1 d .
O28 O 0.9269(2) 0.1863(2) 0.1526(4) 0.032 Uani 1 1 d .
O29 O 0.9305(2) 0.1769(2) 0.2441(4) 0.031 Uani 1 1 d .
O30 O 0.8587(2) 0.2230(2) -0.0792(4) 0.034 Uani 1 1 d .
O31 O 0.8509(3) 0.2318(3) -0.1724(5) 0.046 Uani 1 1 d .
O32 O 0.8709(2) 0.1452(2) 0.0354(5) 0.040 Uani 1 1 d .
O33 O 0.8426(2) 0.1086(3) 0.0550(5) 0.048 Uani 1 1 d .
O34 O 0.9876(2) 0.1401(2) 0.3105(5) 0.035 Uani 1 1 d .
O35 O 1.0259(2) 0.1549(3) 0.3925(5) 0.042 Uani 1 1 d .
O36 O 1.0468(2) 0.0789(3) 0.1702(5) 0.047 Uani 1 1 d .
O37 O 1.0089(2) 0.0714(3) 0.1959(5) 0.045 Uani 1 1 d .
O38 O 0.9160(2) 0.2652(3) 0.0316(4) 0.035 Uani 1 1 d .
O39 O 0.9442(2) 0.2979(2) 0.0032(5) 0.036 Uani 1 1 d .
O40 O 0.8422(2) 0.4145(3) 0.1710(4) 0.036 Uani 1 1 d .
O41 O 0.8506(2) 0.4654(3) 0.1908(5) 0.041 Uani 1 1 d .
O42 O 0.8513(2) 0.5190(3) 0.0372(4) 0.041 Uani 1 1 d .
O43 O 0.8565(2) 0.4952(2) -0.0381(4) 0.038 Uani 1 1 d .
O44 O 0.9615(2) 0.4667(2) 0.0704(4) 0.031 Uani 1 1 d .
O45 O 0.9235(2) 0.4467(3) -0.0072(4) 0.041 Uani 1 1 d .
O46 O 0.8125(2) 0.2616(3) -0.0275(4) 0.037 Uani 1 1 d .
O47 O 0.8064(2) 0.3125(3) -0.0399(4) 0.038 Uani 1 1 d .
O48 O 0.7981(3) 0.2996(3) -0.2476(5) 0.055 Uani 1 1 d .
O49 O 0.7821(2) 0.3314(3) -0.1931(4) 0.043 Uani 1 1 d .
O50 O 0.8969(3) 0.2816(3) -0.2030(5) 0.059 Uani 1 1 d .
O51 O 0.9250(2) 0.3172(3) -0.1415(5) 0.044 Uani 1 1 d .
O52 O 0.8208(2) 0.4368(3) -0.0809(5) 0.046 Uani 1 1 d D
O53 O 0.7938(8) 0.4631(9) -0.0418(15) 0.234 Uani 1 1 d D
O54 O 0.8926(2) 0.1162(3) 0.2744(5) 0.049 Uani 1 1 d .
O55 O 0.8511(2) 0.1007(3) 0.1973(5) 0.055 Uani 1 1 d .
O56 O 0.9231(3) 0.0199(3) 0.1039(7) 0.082 Uani 1 1 d .
O57 O 0.8759(3) 0.0288(3) 0.0963(7) 0.065 Uani 1 1 d .
O58 O 0.9642(2) 0.0868(3) 0.0808(6) 0.055 Uani 1 1 d .
O59 O 0.9323(2) 0.1183(3) 0.0148(5) 0.047 Uani 1 1 d .
O60 O 0.8161(3) 0.3905(3) -0.1540(5) 0.049 Uani 1 1 d D
O61 O 0.8237(7) 0.3810(8) -0.2342(14) 0.208 Uani 1 1 d D
O62 O 0.8105(2) 0.4861(3) 0.0760(6) 0.056 Uani 1 1 d .
O63 O 0.8550(2) 0.5332(3) 0.1520(4) 0.045 Uani 1 1 d .
O64 O 0.9696(3) 0.0177(3) 0.2238(6) 0.065 Uani 1 1 d D
O65 O 0.8362(3) 0.2569(3) -0.2837(5) 0.075 Uani 1 1 d .
O66 O 0.8481(4) 0.3239(4) -0.2685(5) 0.079 Uani 1 1 d .
O67 O 0.8700(3) 0.0372(3) 0.2054(6) 0.073 Uani 1 1 d .
O68 O 0.8206(2) 0.0589(3) 0.0959(5) 0.048 Uani 1 1 d .
O69 O 0.8095(4) 0.1884(4) 0.1507(11) 0.133 Uani 1 1 d .
O70 O 0.8497(8) 0.1733(8) 0.1333(17) 0.219 Uani 1 1 d U
O71 O 0.8618(13) 0.1889(14) 0.199(3) 0.373 Uani 1 1 d U
O72 O 0.8340(6) 0.2204(5) 0.110(2) 0.276 Uani 1 1 d .
O73 O 0.9108(7) 0.4229(7) 0.2882(12) 0.202 Uani 1 1 d U
O74 O 0.9292(9) 0.4600(11) 0.2915(18) 0.280 Uani 1 1 d U
O75 O 0.9154(5) 0.4525(6) 0.3657(8) 0.160 Uani 1 1 d .
O76 O 0.9553(5) 0.4282(7) 0.3678(9) 0.172 Uani 1 1 d U
O77 O 0.0173(5) 0.2833(6) 0.2204(11) 0.056 Uani 0.50 1 d P
O78 O -0.0250(5) 0.3057(6) 0.2257(12) 0.062 Uani 0.50 1 d P
O79 O 0.0167(5) 0.2910(5) 0.3135(9) 0.042 Uani 0.50 1 d P
O80 O 0.0144(5) 0.2521(5) 0.2504(9) 0.047 Uani 0.50 1 d P
O81 O 0.9351(10) 0.2051(9) 0.8629(11) 0.272 Uani 1 1 d .
O82 O 0.9764(5) 0.2173(9) 0.9475(13) 0.229 Uani 1 1 d .
O83 O 0.9442(7) 0.1821(9) 0.9515(16) 0.271 Uani 1 1 d .
O84 O 0.9261(6) 0.2275(6) 0.9289(16) 0.205 Uani 1 1 d .
O85 O 0.7750(2) 0.2497(3) 0.8304(6) 0.059 Uani 1 1 d .
O86 O 0.9244(2) 0.5333(3) 0.0655(5) 0.050 Uani 1 1 d .
O87 O 0.7861(3) 0.2412(3) 0.1938(7) 0.076 Uani 1 1 d .
O88 O 0.0696(3) 0.4288(4) 0.0193(6) 0.081 Uani 1 1 d .
O89 O 0.8829(4) 0.0607(4) 0.9735(8) 0.106 Uani 1 1 d .
O90 O 0.7757(4) 0.3988(5) 0.1185(9) 0.125 Uani 1 1 d .
O91 O 0.9930(7) 0.6194(6) 0.2821(12) 0.211 Uani 1 1 d DU
O92 O 0.7790(5) 0.1582(6) 0.7885(9) 0.155 Uani 1 1 d U
O93 O 0.9307(5) 0.3799(5) 0.7929(11) 0.144 Uani 1 1 d .
O94 O 0.9494(6) 0.9152(5) 0.0471(17) 0.248 Uani 1 1 d D
O95 O 0.9148(7) 0.0067(8) 0.2453(17) 0.563 Uani 1 1 d D
O96 O 0.7668(6) 0.4593(8) 0.1070(15) 0.218 Uani 1 1 d .
O97 O 0.8971(9) 0.5740(7) 0.1210(18) 0.264 Uani 1 1 d .
O98 O 0.8992(6) 0.2251(7) 0.7415(12) 0.193 Uani 1 1 d .
O99 O 0.7740(7) 0.5042(8) 0.2002(14) 0.216 Uani 1 1 d U
N1 N 0.9595(4) 0.3348(3) 0.3639(5) 0.055 Uani 1 1 d .
N2 N 0.9847(3) 0.3662(3) 0.2955(5) 0.034 Uani 1 1 d .
N3 N 0.9868(2) 0.5066(3) 0.2962(4) 0.024 Uani 1 1 d .
N4 N 0.9641(3) 0.5565(4) 0.3377(8) 0.073 Uani 1 1 d .
N5 N 0.8719(3) 0.4552(3) -0.1180(5) 0.034 Uani 1 1 d .
N6 N 0.8720(3) 0.4593(4) -0.2308(6) 0.052 Uani 1 1 d .
N7 N 0.8421(3) 0.3473(3) 0.1490(5) 0.030 Uani 1 1 d .
N8 N 0.8111(4) 0.2951(4) 0.1642(7) 0.061 Uani 1 1 d .
N9 N 1.0145(3) 0.3972(4) -0.0167(6) 0.046 Uani 1 1 d .
N10 N 0.9628(3) 0.3584(3) -0.0438(5) 0.035 Uani 1 1 d .
N11 N 0.7729(3) 0.3682(3) -0.1008(5) 0.043 Uani 1 1 d .
N12 N 0.7265(3) 0.3986(4) -0.0814(7) 0.058 Uani 1 1 d .
N13 N 0.9188(3) 0.2470(3) 0.1636(6) 0.039 Uani 1 1 d .
N14 N 0.9073(3) 0.2697(4) 0.2561(7) 0.052 Uani 1 1 d .
N15 N 0.8698(3) 0.1623(3) -0.0883(6) 0.045 Uani 1 1 d .
N16 N 0.8689(6) 0.1382(5) -0.1931(9) 0.119 Uani 1 1 d .
N17 N 0.8226(3) 0.1763(3) -0.0327(5) 0.034 Uani 1 1 d .
N18 N 0.7649(3) 0.1540(5) -0.0602(10) 0.104 Uani 1 1 d .
N19 N 0.9484(3) 0.1451(3) 0.3631(6) 0.048 Uani 1 1 d .
N20 N 0.9687(4) 0.1651(5) 0.4784(7) 0.088 Uani 1 1 d .
N21 N 0.9873(3) 0.0236(4) 0.1186(7) 0.055 Uani 1 1 d .
N22 N 1.0273(5) -0.0033(6) 0.0781(12) 0.121 Uani 1 1 d .
N23 N 0.9644(3) 0.2353(3) 0.1038(5) 0.036 Uani 1 1 d .
N24 N 1.0215(3) 0.2455(4) 0.1011(6) 0.049 Uani 1 1 d .
C1 C 0.9360(3) 0.3785(4) 0.2191(6) 0.039 Uani 1 1 d .
C2 C 0.9546(4) 0.3635(4) 0.2774(7) 0.038 Uani 1 1 d .
C3 C 0.9418(4) 0.3486(4) 0.3127(6) 0.045 Uani 1 1 d .
H69 H 0.9208 0.3481 0.3007 0.054 Uiso 1 1 calc R
C4 C 0.9888(4) 0.3342(4) 0.3776(7) 0.050 Uani 1 1 d .
H70 H 1.0012 0.3227 0.4101 0.060 Uiso 1 1 calc R
C5 C 1.0022(4) 0.3505(4) 0.3442(6) 0.056 Uani 1 1 d .
H71 H 1.0232 0.3504 0.3559 0.068 Uiso 1 1 calc R
C6 C 0.9384(3) 0.4987(3) 0.2133(6) 0.031 Uani 1 1 d .
C7 C 0.9576(3) 0.5162(4) 0.2672(7) 0.037 Uani 1 1 d .
C8 C 0.9472(4) 0.5408(5) 0.2879(9) 0.062 Uani 1 1 d .
H73 H 0.9273 0.5474 0.2669 0.075 Uiso 1 1 calc R
C9 C 0.9927(3) 0.5462(5) 0.3653(7) 0.048 Uani 1 1 d .
H74 H 1.0055 0.5563 0.3992 0.058 Uiso 1 1 calc R
C10 C 1.0040(3) 0.5212(4) 0.3454(6) 0.038 Uani 1 1 d .
H75 H 1.0238 0.5144 0.3664 0.045 Uiso 1 1 calc R
C11 C 0.8885(3) 0.4015(4) -0.1072(6) 0.033 Uani 1 1 d .
C12 C 0.8809(3) 0.4313(4) -0.1434(6) 0.032 Uani 1 1 d .
C13 C 0.8800(4) 0.4335(4) -0.1985(7) 0.042 Uani 1 1 d .
H76 H 0.8852 0.4160 -0.2147 0.050 Uiso 1 1 calc R
C14 C 0.8648(5) 0.4840(5) -0.2055(7) 0.061 Uani 1 1 d .
H77 H 0.8603 0.5030 -0.2253 0.073 Uiso 1 1 calc R
C15 C 0.8639(4) 0.4817(4) -0.1490(6) 0.052 Uani 1 1 d .
H78 H 0.8576 0.4988 -0.1334 0.062 Uiso 1 1 calc R
C16 C 0.8608(3) 0.3186(3) 0.0852(6) 0.032 Uani 1 1 d .
C17 C 0.8431(3) 0.3194(4) 0.1233(7) 0.034 Uani 1 1 d .
C18 C 0.8274(3) 0.2939(4) 0.1305(7) 0.041 Uani 1 1 d .
H18 H 0.8281 0.2753 0.1116 0.049 Uiso 1 1 calc R
C19 C 0.8118(4) 0.3222(4) 0.1903(8) 0.053 Uani 1 1 d .
H19 H 0.8007 0.3242 0.2137 0.064 Uiso 1 1 calc R
C20 C 0.8279(4) 0.3475(4) 0.1851(8) 0.052 Uani 1 1 d .
H20 H 0.8289 0.3653 0.2075 0.062 Uiso 1 1 calc R
C21 C 0.9520(3) 0.3814(3) 0.0355(5) 0.029 Uani 1 1 d .
C22 C 0.9713(3) 0.3793(4) -0.0002(6) 0.035 Uani 1 1 d .
C23 C 0.9972(3) 0.3984(4) 0.0149(6) 0.036 Uani 1 1 d .
H23 H 1.0023 0.4119 0.0467 0.043 Uiso 1 1 calc R
C24 C 1.0059(4) 0.3767(5) -0.0587(9) 0.067 Uani 1 1 d .
H24 H 1.0176 0.3750 -0.0811 0.080 Uiso 1 1 calc R
C25 C 0.9802(4) 0.3563(5) -0.0735(8) 0.053 Uani 1 1 d .
H25 H 0.9759 0.3417 -0.1036 0.064 Uiso 1 1 calc R
C26 C 0.8099(3) 0.3815(3) -0.0045(6) 0.029 Uani 1 1 d .
C27 C 0.7779(3) 0.3824(3) -0.0500(6) 0.031 Uani 1 1 d .
C28 C 0.7548(4) 0.3979(4) -0.0400(8) 0.052 Uani 1 1 d .
H28 H 0.7591 0.4078 -0.0043 0.062 Uiso 1 1 calc R
C29 C 0.7223(4) 0.3835(5) -0.1305(8) 0.060 Uani 1 1 d .
H29 H 0.7028 0.3830 -0.1597 0.072 Uiso 1 1 calc R
C30 C 0.7445(4) 0.3688(4) -0.1404(8) 0.061 Uani 1 1 d .
H30 H 0.7400 0.3587 -0.1761 0.073 Uiso 1 1 calc R
C31 C 0.9261(3) 0.1941(4) 0.2022(6) 0.029 Uani 1 1 d .
C32 C 0.9187(3) 0.2276(4) 0.2059(6) 0.035 Uani 1 1 d .
C33 C 0.9122(3) 0.2405(4) 0.2512(7) 0.042 Uani 1 1 d .
H33 H 0.9113 0.2270 0.2799 0.050 Uiso 1 1 calc R
C34 C 0.9099(3) 0.2888(4) 0.2151(8) 0.048 Uani 1 1 d .
H34 H 0.9078 0.3102 0.2179 0.058 Uiso 1 1 calc R
C35 C 0.9155(3) 0.2766(3) 0.1692(7) 0.041 Uani 1 1 d .
H35 H 0.9170 0.2902 0.1411 0.049 Uiso 1 1 calc R
C36 C 0.8571(4) 0.2146(4) -0.1301(7) 0.039 Uani 1 1 d .
C37 C 0.8636(4) 0.1814(4) -0.1352(8) 0.051 Uani 1 1 d .
C38 C 0.8643(7) 0.1675(6) -0.1871(9) 0.096 Uani 1 1 d .
H38 H 0.8612 0.1805 -0.2190 0.115 Uiso 1 1 calc R
C39 C 0.8748(7) 0.1215(6) -0.1438(11) 0.106 Uani 1 1 d .
H39 H 0.8790 0.1003 -0.1448 0.127 Uiso 1 1 calc R
C40 C 0.8749(5) 0.1332(4) -0.0930(9) 0.062 Uani 1 1 d .
H40 H 0.8787 0.1200 -0.0611 0.075 Uiso 1 1 calc R
C41 C 0.8460(3) 0.1325(4) 0.0305(7) 0.043 Uani 1 1 d .
C42 C 0.8189(3) 0.1497(4) -0.0098(7) 0.042 Uani 1 1 d .
C43 C 0.7905(4) 0.1363(6) -0.0256(10) 0.085 Uani 1 1 d .
H43 H 0.7884 0.1162 -0.0137 0.102 Uiso 1 1 calc R
C44 C 0.7683(4) 0.1806(5) -0.0794(10) 0.078 Uani 1 1 d .
H44 H 0.7514 0.1922 -0.1023 0.094 Uiso 1 1 calc R
C45 C 0.7984(4) 0.1930(4) -0.0660(7) 0.044 Uani 1 1 d .
H45 H 0.8009 0.2125 -0.0803 0.053 Uiso 1 1 calc R
C46 C 0.9983(3) 0.1481(4) 0.3643(7) 0.036 Uani 1 1 d .
C47 C 0.9775(3) 0.1516(4) 0.3944(6) 0.037 Uani 1 1 d .
C48 C 0.9876(4) 0.1609(5) 0.4517(8) 0.055 Uani 1 1 d .
H48 H 1.0083 0.1644 0.4725 0.066 Uiso 1 1 calc R
C49 C 0.9391(5) 0.1594(6) 0.4449(10) 0.091 Uani 1 1 d .
H49 H 0.9250 0.1614 0.4620 0.109 Uiso 1 1 calc R
C50 C 0.9288(4) 0.1508(6) 0.3874(9) 0.073 Uani 1 1 d .
H50 H 0.9080 0.1489 0.3654 0.088 Uiso 1 1 calc R
C51 C 1.0238(3) 0.0640(4) 0.1667(7) 0.042 Uani 1 1 d .
C52 C 1.0163(4) 0.0364(4) 0.1296(9) 0.053 Uani 1 1 d .
C53 C 1.0351(5) 0.0219(5) 0.1095(11) 0.083 Uani 1 1 d .
H53 H 1.0545 0.0301 0.1185 0.099 Uiso 1 1 calc R
C54 C 1.0004(6) -0.0151(5) 0.0673(13) 0.100 Uani 1 1 d .
H54 H 0.9947 -0.0331 0.0445 0.120 Uiso 1 1 calc R
C55 C 0.9800(5) -0.0020(5) 0.0885(11) 0.088 Uani 1 1 d .
H55 H 0.9614 -0.0116 0.0811 0.105 Uiso 1 1 calc R
C56 C 0.9403(3) 0.2751(3) 0.0314(6) 0.028 Uani 1 1 d .
C57 C 0.9682(3) 0.2566(4) 0.0684(7) 0.038 Uani 1 1 d .
C58 C 0.9973(3) 0.2609(4) 0.0676(8) 0.046 Uani 1 1 d .
H58 H 0.9993 0.2755 0.0417 0.055 Uiso 1 1 calc R
C59 C 1.0173(4) 0.2269(4) 0.1378(8) 0.053 Uani 1 1 d .
H59 H 1.0342 0.2168 0.1649 0.064 Uiso 1 1 calc R
C60 C 0.9891(3) 0.2207(4) 0.1397(7) 0.041 Uani 1 1 d .
H60 H 0.9876 0.2062 0.1664 0.049 Uiso 1 1 calc R
C61 C 0.8437(4) 0.4396(5) 0.2017(6) 0.049 Uani 1 1 d .
C62 C 0.8346(7) 0.4357(5) 0.2521(11) 0.106 Uani 1 1 d .
H62A H 0.8162 0.4471 0.2447 0.159 Uiso 1 1 calc R
H62B H 0.8504 0.4436 0.2871 0.159 Uiso 1 1 calc R
H62C H 0.8313 0.4140 0.2571 0.159 Uiso 1 1 calc R
C63 C 0.8522(3) 0.5180(4) -0.0117(7) 0.043 Uani 1 1 d .
C64 C 0.8479(6) 0.5482(5) -0.0461(9) 0.079 Uani 1 1 d .
H64A H 0.8566 0.5652 -0.0195 0.119 Uiso 1 1 calc R
H64B H 0.8266 0.5519 -0.0675 0.119 Uiso 1 1 calc R
H64C H 0.8578 0.5465 -0.0731 0.119 Uiso 1 1 calc R
C65 C 0.9466(3) 0.4645(4) 0.0167(7) 0.039 Uani 1 1 d .
C66 C 0.9582(4) 0.4807(4) -0.0255(8) 0.052 Uani 1 1 d .
H66A H 0.9538 0.5027 -0.0266 0.079 Uiso 1 1 calc R
H66B H 0.9482 0.4721 -0.0641 0.079 Uiso 1 1 calc R
H66C H 0.9797 0.4777 -0.0123 0.079 Uiso 1 1 calc R
C67 C 0.7966(4) 0.2854(4) -0.0336(7) 0.044 Uani 1 1 d .
C68 C 0.7665(4) 0.2839(5) -0.0310(9) 0.060 Uani 1 1 d .
H68A H 0.7528 0.2725 -0.0644 0.090 Uiso 1 1 calc R
H68B H 0.7588 0.3047 -0.0314 0.090 Uiso 1 1 calc R
H68C H 0.7680 0.2734 0.0044 0.090 Uiso 1 1 calc R
C69 C 0.9207(4) 0.2958(4) -0.1780(8) 0.050 Uani 1 1 d .
C70 C 0.9472(5) 0.2897(6) -0.1938(12) 0.110 Uani 1 1 d .
H70A H 0.9460 0.2688 -0.2087 0.164 Uiso 1 1 calc R
H70B H 0.9657 0.2920 -0.1596 0.164 Uiso 1 1 calc R
H70C H 0.9471 0.3043 -0.2234 0.164 Uiso 1 1 calc R
C71 C 0.7784(4) 0.3133(5) -0.2361(8) 0.060 Uani 1 1 d .
C72 C 0.7436(5) 0.3092(6) -0.2744(9) 0.095 Uani 1 1 d .
H72A H 0.7320 0.3192 -0.2554 0.142 Uiso 1 1 calc R
H72B H 0.7387 0.2873 -0.2790 0.142 Uiso 1 1 calc R
H72C H 0.7389 0.3185 -0.3122 0.142 Uiso 1 1 calc R
C75 C 0.8641(4) 0.1136(5) 0.2447(9) 0.062 Uani 1 1 d .
C76 C 0.8452(5) 0.1296(9) 0.2730(12) 0.151 Uani 1 1 d .
H76A H 0.8339 0.1463 0.2482 0.226 Uiso 1 1 calc R
H76B H 0.8584 0.1379 0.3104 0.226 Uiso 1 1 calc R
H76C H 0.8314 0.1148 0.2785 0.226 Uiso 1 1 calc R
C77 C 0.9521(4) 0.0979(5) 0.0285(9) 0.053 Uani 1 1 d .
C78 C 0.9624(5) 0.0840(6) -0.0168(10) 0.084 Uani 1 1 d .
H78A H 0.9520 0.0645 -0.0305 0.126 Uiso 1 1 calc R
H78B H 0.9839 0.0804 0.0005 0.126 Uiso 1 1 calc R
H78C H 0.9576 0.0981 -0.0493 0.126 Uiso 1 1 calc R
C79 C 0.8950(4) 0.0138(4) 0.0862(9) 0.060 Uani 1 1 d .
C80 C 0.8859(6) -0.0157(7) 0.0497(16) 0.150 Uani 1 1 d .
H80A H 0.9005 -0.0319 0.0681 0.225 Uiso 1 1 calc R
H80B H 0.8854 -0.0117 0.0111 0.225 Uiso 1 1 calc R
H80C H 0.8662 -0.0223 0.0466 0.225 Uiso 1 1 calc R
C85 C 0.7944(8) 0.4543(11) -0.0906(18) 0.216 Uani 1 1 d DU
C86 C 0.7720(9) 0.4700(11) -0.1412(17) 0.189 Uani 1 1 d D
C87 C 0.8070(14) 0.3963(17) -0.2143(12) 0.360 Uani 1 1 d DU
C88 C 0.7771(11) 0.4053(16) -0.256(3) 0.293 Uani 1 1 d D
C89 C 1.0000 0.6036(6) 0.2500 0.155 Uani 1 2 d SD
C90 C 0.9336(8) 0.9266(10) -0.0128(15) 0.154 Uani 1 1 d DU
C91 C 1.0000 0.5706(8) 0.2500 0.205 Uani 1 2 d SD

loop_
_atom_site_aniso_label
_atom_site_aniso_U_11
_atom_site_aniso_U_22
_atom_site_aniso_U_33
_atom_site_aniso_U_23
_atom_site_aniso_U_13
_atom_site_aniso_U_12
Gd1 0.021 0.025 0.021 0.001 0.005 -0.001
Gd2 0.024 0.030 0.024 -0.001 0.008 0.002
Gd3 0.024 0.035 0.020 0.003 0.006 0.003
Gd4 0.022 0.029 0.025 -0.002 0.010 -0.003
Gd5 0.028 0.031 0.032 -0.004 0.015 -0.004
Gd6 0.025 0.036 0.029 0.002 0.007 0.002
Gd7 0.041 0.044 0.031 -0.007 0.014 -0.005
Gd8 0.023 0.028 0.031 -0.003 0.008 -0.002
Gd9 0.022 0.033 0.050 0.004 0.014 0.001
Gd10 0.024 0.030 0.063 0.000 0.015 -0.002
Gd11 0.023 0.027 0.046 -0.005 0.013 -0.001
Gd12 0.027 0.027 0.077 -0.003 0.020 0.003
Zn1 0.024 0.028 0.026 0.000 0.004 0.000
Zn2 0.024 0.026 0.028 0.000 -0.001 0.000
Zn3 0.025 0.031 0.041 -0.007 0.008 -0.004
Zn4 0.026 0.027 0.040 -0.001 0.006 -0.002
Cl1 0.038 0.032 0.052 0.000 -0.002 0.000
Cl2 0.057 0.089 0.072 -0.010 0.032 0.016
Cl3 0.050 0.076 0.100 -0.009 0.040 0.008
Cl4 0.077 0.088 0.039 0.007 0.027 0.007
O1 0.028 0.025 0.025 -0.006 0.011 0.003
O2 0.027 0.026 0.028 0.005 0.008 0.004
O3 0.029 0.034 0.048 0.004 0.017 -0.005
O4 0.021 0.027 0.015 0.005 0.007 0.004
O5 0.026 0.037 0.015 0.004 0.003 0.004
O6 0.019 0.027 0.031 0.010 0.006 0.007
O7 0.018 0.034 0.024 0.002 0.005 0.003
O8 0.016 0.031 0.024 0.000 0.011 -0.005
O9 0.034 0.053 0.030 -0.014 0.014 -0.001
O10 0.027 0.043 0.029 -0.011 0.005 -0.003
O11 0.035 0.028 0.034 0.001 0.011 0.005
O12 0.031 0.024 0.061 -0.010 0.025 -0.001
O13 0.024 0.024 0.073 0.008 0.012 0.000
O14 0.023 0.031 0.051 0.000 0.016 -0.002
O15 0.020 0.025 0.051 -0.009 0.015 -0.004
O16 0.038 0.042 0.035 0.012 0.012 -0.005
O17 0.027 0.024 0.029 0.008 0.009 -0.006
O18 0.024 0.036 0.019 0.000 0.001 0.002
O19 0.017 0.045 0.042 -0.015 0.004 -0.004
O20 0.021 0.044 0.028 0.000 0.010 0.003
O21 0.048 0.036 0.048 0.008 0.028 0.000
O22 0.027 0.034 0.028 -0.003 0.015 0.000
O23 0.018 0.032 0.029 -0.004 0.006 -0.008
O24 0.031 0.025 0.030 -0.003 0.017 -0.007
O25 0.020 0.029 0.025 0.002 0.004 0.000
O26 0.014 0.040 0.036 0.001 0.011 0.005
O27 0.018 0.042 0.040 0.005 0.008 -0.002
O28 0.029 0.025 0.044 0.002 0.017 0.002
O29 0.031 0.020 0.040 0.004 0.013 0.005
O30 0.030 0.029 0.039 0.002 0.010 -0.008
O31 0.071 0.039 0.035 -0.002 0.029 0.002
O32 0.034 0.029 0.058 -0.004 0.020 -0.003
O33 0.028 0.045 0.065 0.002 0.013 -0.004
O34 0.022 0.030 0.051 0.007 0.013 -0.002
O35 0.028 0.035 0.060 -0.007 0.013 -0.001
O36 0.045 0.038 0.054 -0.016 0.014 -0.005
O37 0.029 0.038 0.068 -0.009 0.020 0.003
O38 0.020 0.043 0.037 0.004 0.005 -0.008
O39 0.023 0.029 0.056 0.005 0.016 0.000
O40 0.041 0.043 0.038 -0.010 0.030 -0.004
O41 0.055 0.034 0.047 0.001 0.035 -0.008
O42 0.047 0.041 0.035 0.003 0.016 0.011
O43 0.056 0.021 0.028 -0.005 0.006 0.018
O44 0.035 0.025 0.030 0.003 0.008 0.003
O45 0.024 0.061 0.041 0.003 0.015 -0.001
O46 0.027 0.039 0.045 -0.003 0.014 -0.003
O47 0.029 0.041 0.048 -0.011 0.020 -0.004
O48 0.052 0.069 0.036 -0.006 0.009 0.001
O49 0.046 0.040 0.031 -0.008 0.001 0.000
O50 0.042 0.096 0.044 -0.018 0.024 -0.025
O51 0.050 0.044 0.046 -0.019 0.028 -0.016
O52 0.035 0.047 0.043 0.008 0.001 0.000
O53 0.234 0.234 0.234 0.000 0.092 0.000
O54 0.018 0.068 0.065 0.012 0.021 0.001
O55 0.027 0.085 0.055 -0.006 0.018 -0.002
O56 0.040 0.028 0.151 -0.023 0.010 -0.002
O57 0.048 0.037 0.123 -0.014 0.047 -0.004
O58 0.034 0.052 0.074 -0.003 0.016 0.010
O59 0.027 0.054 0.064 -0.015 0.023 -0.001
O60 0.054 0.040 0.046 0.011 0.011 0.010
O61 0.208 0.208 0.208 0.000 0.082 0.000
O62 0.021 0.066 0.080 -0.017 0.017 0.004
O63 0.046 0.060 0.026 -0.008 0.011 0.018
O64 0.057 0.036 0.099 0.013 0.027 0.000
O65 0.104 0.070 0.044 -0.016 0.021 -0.006
O66 0.127 0.082 0.045 0.010 0.053 -0.002
O67 0.051 0.065 0.099 0.035 0.026 -0.016
O68 0.025 0.039 0.079 -0.001 0.019 -0.005
O69 0.082 0.064 0.280 0.012 0.101 -0.006
O70 0.224 0.190 0.282 -0.005 0.141 0.052
O71 0.376 0.402 0.349 0.003 0.150 -0.035
O72 0.218 0.071 0.682 0.130 0.329 0.070
O73 0.211 0.176 0.175 -0.047 0.029 0.038
O74 0.269 0.306 0.278 0.058 0.120 -0.044
O75 0.159 0.226 0.087 -0.030 0.040 0.119
O76 0.153 0.228 0.100 -0.001 0.011 0.105
O77 0.059 0.060 0.060 0.019 0.035 -0.002
O78 0.022 0.039 0.091 0.026 -0.014 -0.002
O79 0.051 0.038 0.037 0.000 0.017 -0.015
O80 0.063 0.032 0.033 -0.007 0.004 0.022
O81 0.453 0.276 0.089 -0.063 0.109 -0.086
O82 0.094 0.368 0.224 -0.116 0.063 -0.100
O83 0.204 0.311 0.314 0.228 0.119 0.137
O84 0.139 0.113 0.410 -0.016 0.159 0.027
O85 0.031 0.066 0.074 -0.002 0.013 -0.015
O86 0.041 0.041 0.066 0.011 0.018 0.003
O87 0.059 0.059 0.128 0.018 0.055 -0.001
O88 0.095 0.109 0.053 0.002 0.045 -0.046
O89 0.136 0.088 0.113 0.002 0.070 0.020
O90 0.084 0.136 0.168 -0.061 0.064 -0.048
O91 0.226 0.199 0.212 0.068 0.090 -0.045
O92 0.150 0.219 0.136 -0.103 0.100 -0.007
O93 0.222 0.079 0.227 0.010 0.193 -0.002
O94 0.143 0.067 0.503 0.015 0.093 -0.038
O95 1.099 0.146 0.220 0.077 0.018 -0.239
O96 0.140 0.275 0.284 0.002 0.133 -0.036
O97 0.372 0.159 0.397 -0.096 0.296 -0.045
O98 0.213 0.203 0.208 -0.102 0.130 -0.036
O99 0.217 0.199 0.211 -0.047 0.060 0.039
N1 0.088 0.042 0.026 0.013 0.011 -0.020
N2 0.033 0.025 0.027 -0.004 -0.006 -0.001
N3 0.033 0.021 0.019 -0.002 0.010 -0.004
N4 0.028 0.083 0.094 -0.055 0.008 0.014
N5 0.040 0.032 0.029 0.005 0.014 0.006
N6 0.062 0.051 0.052 0.001 0.031 0.005
N7 0.035 0.028 0.032 -0.007 0.021 0.002
N8 0.061 0.058 0.087 0.007 0.054 -0.012
N9 0.038 0.055 0.050 -0.013 0.021 -0.011
N10 0.027 0.044 0.041 -0.004 0.020 -0.002
N11 0.026 0.050 0.035 0.000 -0.006 0.013
N12 0.022 0.059 0.080 -0.003 0.007 0.008
N13 0.033 0.017 0.047 -0.008 -0.006 0.001
N14 0.035 0.041 0.069 -0.022 0.008 0.011
N15 0.049 0.035 0.049 -0.010 0.019 -0.003
N16 0.239 0.051 0.079 -0.016 0.074 0.047
N17 0.028 0.038 0.032 -0.001 0.008 0.000
N18 0.031 0.115 0.148 0.088 0.017 -0.008
N19 0.042 0.049 0.059 0.021 0.026 0.007
N20 0.056 0.156 0.058 -0.050 0.028 -0.034
N21 0.035 0.049 0.087 -0.010 0.029 0.004
N22 0.072 0.109 0.215 -0.067 0.092 -0.011
N23 0.027 0.029 0.041 0.002 0.001 -0.012
N24 0.016 0.058 0.065 -0.009 0.009 0.007
C1 0.040 0.056 0.015 -0.014 0.004 -0.001
C2 0.047 0.031 0.037 0.004 0.015 0.001
C3 0.057 0.032 0.032 0.009 0.003 -0.010
C4 0.046 0.054 0.034 0.015 -0.002 -0.020
C5 0.082 0.028 0.026 0.001 -0.015 0.007
C6 0.034 0.025 0.029 0.000 0.006 -0.009
C7 0.026 0.040 0.050 -0.012 0.019 -0.009
C8 0.032 0.074 0.077 -0.033 0.016 0.005
C9 0.029 0.071 0.038 -0.023 0.005 0.004
C10 0.030 0.041 0.034 -0.013 0.002 0.003
C11 0.027 0.038 0.026 -0.005 0.000 -0.009
C12 0.033 0.033 0.028 0.001 0.010 -0.012
C13 0.054 0.046 0.037 0.001 0.030 0.005
C14 0.099 0.053 0.028 0.024 0.022 0.013
C15 0.089 0.040 0.021 -0.007 0.016 0.020
C16 0.008 0.023 0.048 -0.013 -0.007 0.002
C17 0.010 0.039 0.051 -0.002 0.011 -0.007
C18 0.030 0.052 0.047 0.008 0.022 0.004
C19 0.063 0.050 0.072 -0.001 0.054 -0.004
C20 0.066 0.043 0.055 -0.011 0.032 -0.017
C21 0.045 0.016 0.016 0.009 0.002 0.001
C22 0.035 0.034 0.034 0.008 0.010 0.005
C23 0.042 0.027 0.037 -0.006 0.013 -0.014
C24 0.058 0.081 0.086 -0.011 0.054 -0.008
C25 0.043 0.066 0.064 -0.032 0.035 -0.019
C26 0.021 0.020 0.036 0.004 -0.002 0.000
C27 0.019 0.021 0.043 0.007 0.001 0.006
C28 0.032 0.059 0.059 -0.021 0.012 -0.004
C29 0.021 0.094 0.060 -0.034 0.009 0.018
C30 0.050 0.050 0.050 -0.027 -0.016 0.009
C31 0.016 0.034 0.038 -0.005 0.012 0.001
C32 0.029 0.036 0.030 0.003 0.001 0.008
C33 0.035 0.048 0.036 0.013 0.007 0.016
C34 0.030 0.027 0.069 -0.014 -0.001 0.005
C35 0.036 0.016 0.048 -0.007 -0.009 0.007
C36 0.039 0.037 0.043 -0.012 0.018 -0.006
C37 0.058 0.048 0.060 -0.041 0.038 -0.022
C38 0.178 0.066 0.053 -0.015 0.055 -0.024
C39 0.171 0.060 0.082 -0.002 0.043 0.055
C40 0.090 0.028 0.070 -0.016 0.033 0.002
C41 0.017 0.051 0.058 -0.004 0.011 -0.003
C42 0.029 0.035 0.047 0.003 -0.003 0.005
C43 0.029 0.089 0.117 0.060 0.007 -0.003
C44 0.018 0.062 0.125 0.048 -0.003 0.012
C45 0.036 0.039 0.064 0.002 0.025 0.013
C46 0.028 0.025 0.046 0.006 0.004 -0.003
C47 0.031 0.047 0.037 -0.002 0.018 -0.010
C48 0.049 0.064 0.073 -0.001 0.046 -0.007
C49 0.063 0.133 0.094 -0.049 0.051 -0.026
C50 0.032 0.127 0.081 -0.026 0.044 -0.011
C51 0.024 0.054 0.046 -0.018 0.011 -0.006
C52 0.042 0.032 0.084 -0.010 0.025 0.011
C53 0.082 0.061 0.127 -0.046 0.064 -0.008
C54 0.093 0.047 0.192 -0.059 0.091 -0.009
C55 0.058 0.057 0.133 -0.053 0.022 -0.023
C56 0.026 0.029 0.029 -0.014 0.009 0.000
C57 0.018 0.027 0.059 -0.017 0.003 -0.003
C58 0.031 0.028 0.078 -0.002 0.021 0.003
C59 0.026 0.044 0.074 -0.011 0.003 0.003
C60 0.036 0.030 0.051 0.001 0.011 0.001
C61 0.062 0.076 0.023 -0.014 0.031 -0.008
C62 0.212 0.043 0.130 -0.038 0.138 -0.021
C63 0.032 0.044 0.046 -0.016 0.010 0.002
C64 0.132 0.039 0.064 0.022 0.034 0.008
C65 0.030 0.054 0.046 0.020 0.028 0.014
C66 0.055 0.061 0.064 0.005 0.049 -0.008
C67 0.031 0.050 0.045 0.001 0.007 -0.005
C68 0.024 0.079 0.082 -0.003 0.027 -0.008
C69 0.044 0.050 0.061 -0.009 0.025 0.005
C70 0.078 0.127 0.161 -0.086 0.087 -0.024
C71 0.059 0.050 0.043 -0.003 -0.010 -0.011
C72 0.067 0.119 0.051 -0.003 -0.028 0.002
C75 0.035 0.100 0.071 0.009 0.042 0.008
C76 0.035 0.284 0.120 -0.082 0.016 -0.007
C77 0.040 0.051 0.068 -0.012 0.019 -0.002
C78 0.086 0.107 0.084 -0.039 0.059 0.006
C79 0.041 0.024 0.096 -0.004 0.006 -0.009
C80 0.063 0.119 0.260 -0.099 0.056 -0.025
C85 0.216 0.216 0.216 0.000 0.085 0.000
C86 0.189 0.189 0.189 0.000 0.074 0.000
C87 0.360 0.360 0.360 0.000 0.141 0.000
C88 0.293 0.293 0.293 0.000 0.115 0.000
C89 0.432 0.023 0.151 0.000 0.266 0.000
C90 0.138 0.161 0.180 -0.004 0.082 0.022
C91 0.266 0.295 0.139 0.000 0.170 0.000

loop_
_atom_type_symbol
_atom_type_description
_atom_type_scat_dispersion_real
_atom_type_scat_dispersion_imag
_atom_type_scat_source
C C 0.0033 0.0016 'International Tables Vol C Tables 4.2.6.8 and 6.1.1.4'
H H 0.0000 0.0000 'International Tables Vol C Tables 4.2.6.8 and 6.1.1.4'
N N 0.0061 0.0033 'International Tables Vol C Tables 4.2.6.8 and 6.1.1.4'
O O 0.0106 0.0060 'International Tables Vol C Tables 4.2.6.8 and 6.1.1.4'
Gd Gd -0.1653 3.9035 'International Tables Vol C Tables 4.2.6.8 and 6.1.1.4'
Zn Zn 0.2839 1.4301 'International Tables Vol C Tables 4.2.6.8 and 6.1.1.4'
Cl Cl 0.1484 0.1585 'International Tables Vol C Tables 4.2.6.8 and 6.1.1.4'

loop_
_geom_angle_atom_site_label_1
_geom_angle_atom_site_label_2
_geom_angle_atom_site_label_3
_geom_angle
_geom_angle_site_symmetry_1
_geom_angle_site_symmetry_3
O6 Gd1 O4 75.5(4) . .
O6 Gd1 O25 124.7(4) . .
O4 Gd1 O25 74.2(4) . .
O6 Gd1 O44 75.5(5) . .
O4 Gd1 O44 111.9(4) . .
O25 Gd1 O44 74.6(4) . .
O6 Gd1 O5 68.1(4) . .
O4 Gd1 O5 70.3(4) . .
O25 Gd1 O5 137.0(4) . .
O44 Gd1 O5 141.7(4) . .
O6 Gd1 O18 81.2(4) . .
O4 Gd1 O18 143.2(4) . .
O25 Gd1 O18 142.3(4) . .
O44 Gd1 O18 88.6(5) . .
O5 Gd1 O18 74.8(4) . .
O6 Gd1 O17 142.9(4) . .
O4 Gd1 O17 89.5(4) . .
O25 Gd1 O17 81.2(4) . .
O44 Gd1 O17 141.2(4) . .
O5 Gd1 O17 75.0(4) . .
O18 Gd1 O17 92.5(4) . .
O6 Gd1 O1 139.1(4) . .
O4 Gd1 O1 144.4(4) . .
O25 Gd1 O1 76.3(4) . .
O44 Gd1 O1 78.3(4) . .
O5 Gd1 O1 123.4(4) . .
O18 Gd1 O1 67.3(4) . .
O17 Gd1 O1 66.6(4) . .
O7 Gd2 O6 72.2(4) . .
O7 Gd2 O41 97.5(5) . .
O6 Gd2 O41 143.8(5) . .
O7 Gd2 O42 90.9(5) . .
O6 Gd2 O42 76.4(5) . .
O41 Gd2 O42 139.5(6) . .
O7 Gd2 O19 145.1(5) . .
O6 Gd2 O19 81.3(5) . .
O41 Gd2 O19 90.7(6) . .
O42 Gd2 O19 104.7(6) . .
O7 Gd2 O5 71.6(4) . .
O6 Gd2 O5 68.4(4) . .
O41 Gd2 O5 75.4(5) . .
O42 Gd2 O5 143.9(5) . .
O19 Gd2 O5 77.9(5) . .
O7 Gd2 O63 146.3(5) . .
O6 Gd2 O63 127.9(5) . .
O41 Gd2 O63 79.8(5) . .
O42 Gd2 O63 71.9(5) . .
O19 Gd2 O63 68.6(5) . .
O5 Gd2 O63 137.6(4) . .
O7 Gd2 O62 72.2(5) . .
O6 Gd2 O62 131.3(5) . .
O41 Gd2 O62 73.0(6) . .
O42 Gd2 O62 72.1(6) . .
O19 Gd2 O62 142.1(5) . .
O5 Gd2 O62 127.4(6) . .
O63 Gd2 O62 74.9(6) . .
O43 Gd3 O45 101.2(6) . .
O43 Gd3 O7 90.9(5) . .
O45 Gd3 O7 137.2(5) . .
O43 Gd3 O4 147.8(4) . .
O45 Gd3 O4 78.9(5) . .
O7 Gd3 O4 69.9(4) . .
O43 Gd3 O6 74.9(4) . .
O45 Gd3 O6 72.7(5) . .
O7 Gd3 O6 71.2(4) . .
O4 Gd3 O6 74.4(4) . .
O43 Gd3 O52 77.6(6) . .
O45 Gd3 O52 143.9(6) . .
O7 Gd3 O52 78.7(5) . .
O4 Gd3 O52 121.1(5) . .
O6 Gd3 O52 138.4(5) . .
O43 Gd3 O20 135.4(5) . .
O45 Gd3 O20 74.5(5) . .
O7 Gd3 O20 122.9(5) . .
O4 Gd3 O20 76.2(4) . .
O6 Gd3 O20 139.2(4) . .
O52 Gd3 O20 81.5(5) . .
O43 Gd3 N5 72.1(5) . .
O45 Gd3 N5 71.2(5) . .
O7 Gd3 N5 150.5(5) . .
O4 Gd3 N5 135.4(5) . .
O6 Gd3 N5 124.1(5) . .
O52 Gd3 N5 74.3(6) . .
O20 Gd3 N5 64.5(5) . .
O40 Gd4 O4 145.8(5) . .
O40 Gd4 O5 77.9(5) . .
O4 Gd4 O5 71.4(4) . .
O40 Gd4 O23 135.0(5) . .
O4 Gd4 O23 79.0(4) . .
O5 Gd4 O23 136.3(4) . .
O40 Gd4 O27 79.5(5) . .
O4 Gd4 O27 113.1(4) . .
O5 Gd4 O27 136.3(5) . .
O23 Gd4 O27 84.7(5) . .
O40 Gd4 O7 86.4(5) . .
O4 Gd4 O7 69.7(4) . .
O5 Gd4 O7 70.8(4) . .
O23 Gd4 O7 127.2(4) . .
O27 Gd4 O7 70.9(5) . .
O40 Gd4 O16 92.7(5) . .
O4 Gd4 O16 93.6(4) . .
O5 Gd4 O16 75.0(5) . .
O23 Gd4 O16 75.6(5) . .
O27 Gd4 O16 143.1(5) . .
O7 Gd4 O16 145.2(5) . .
O40 Gd4 N7 71.5(5) . .
O4 Gd4 N7 142.4(4) . .
O5 Gd4 N7 135.0(4) . .
O23 Gd4 N7 63.5(4) . .
O27 Gd4 N7 68.9(5) . .
O7 Gd4 N7 136.8(5) . .
O16 Gd4 N7 74.4(5) . .
O8 Gd5 O51 145.1(5) . .
O8 Gd5 O9 71.0(5) . .
O51 Gd5 O9 77.4(5) . .
O8 Gd5 O24 78.3(4) . .
O51 Gd5 O24 136.1(5) . .
O9 Gd5 O24 134.3(5) . .
O8 Gd5 O11 70.0(5) . .
O51 Gd5 O11 86.0(5) . .
O9 Gd5 O11 70.6(5) . .
O24 Gd5 O11 128.5(5) . .
O8 Gd5 O21 113.6(5) . .
O51 Gd5 O21 79.6(6) . .
O9 Gd5 O21 135.9(5) . .
O24 Gd5 O21 87.2(5) . .
O11 Gd5 O21 70.7(5) . .
O8 Gd5 O39 93.6(5) . .
O51 Gd5 O39 91.5(6) . .
O9 Gd5 O39 73.7(5) . .
O24 Gd5 O39 75.3(5) . .
O11 Gd5 O39 143.9(5) . .
O21 Gd5 O39 144.1(5) . .
O8 Gd5 N10 141.9(5) . .
O51 Gd5 N10 72.5(5) . .
O9 Gd5 N10 135.3(5) . .
O24 Gd5 N10 63.7(5) . .
O11 Gd5 N10 137.2(5) . .
O21 Gd5 N10 69.3(6) . .
O39 Gd5 N10 74.8(5) . .
O8 Gd5 Gd7 79.8(3) . .
O51 Gd5 Gd7 66.1(4) . .
O9 Gd5 Gd7 38.3(4) . .
O24 Gd5 Gd7 157.7(3) . .
O11 Gd5 Gd7 37.0(3) . .
O21 Gd5 Gd7 97.8(4) . .
O39 Gd5 Gd7 110.3(3) . .
N10 Gd5 Gd7 138.3(4) . .
O8 Gd5 Gd8 36.6(3) . .
O51 Gd5 Gd8 114.5(4) . .
O9 Gd5 Gd8 37.1(3) . .
O24 Gd5 Gd8 101.3(3) . .
O11 Gd5 Gd8 76.0(3) . .
O21 Gd5 Gd8 142.7(4) . .
O39 Gd5 Gd8 72.4(3) . .
N10 Gd5 Gd8 146.6(4) . .
Gd7 Gd5 Gd8 62.10(3) . .
O8 Gd5 Gd6 35.9(3) . .
O51 Gd5 Gd6 120.6(4) . .
O9 Gd5 Gd6 74.0(4) . .
O24 Gd5 Gd6 99.8(3) . .
O11 Gd5 Gd6 35.5(3) . .
O21 Gd5 Gd6 86.4(4) . .
O39 Gd5 Gd6 126.9(3) . .
N10 Gd5 Gd6 150.5(4) . .
Gd7 Gd5 Gd6 59.10(3) . .
Gd8 Gd5 Gd6 56.47(2) . .
O49 Gd6 O47 99.9(6) . .
O49 Gd6 O11 91.3(5) . .
O47 Gd6 O11 136.9(5) . .
O49 Gd6 O60 77.6(6) . .
O47 Gd6 O60 144.0(6) . .
O11 Gd6 O60 79.0(6) . .
O49 Gd6 O8 148.4(5) . .
O47 Gd6 O8 79.9(5) . .
O11 Gd6 O8 69.7(4) . .
O60 Gd6 O8 120.7(5) . .
O49 Gd6 O26 136.4(5) . .
O47 Gd6 O26 75.5(5) . .
O11 Gd6 O26 122.0(4) . .
O60 Gd6 O26 81.9(5) . .
O8 Gd6 O26 74.6(4) . .
O49 Gd6 O10 74.9(5) . .
O47 Gd6 O10 72.3(5) . .
O11 Gd6 O10 70.8(5) . .
O60 Gd6 O10 138.2(6) . .
O8 Gd6 O10 75.1(4) . .
O26 Gd6 O10 138.8(5) . .
O49 Gd6 N11 72.5(6) . .
O47 Gd6 N11 71.6(6) . .
O11 Gd6 N11 150.4(5) . .
O60 Gd6 N11 73.5(6) . .
O8 Gd6 N11 134.8(5) . .
O26 Gd6 N11 64.9(5) . .
O10 Gd6 N11 125.3(6) . .
O49 Gd6 Gd8 113.5(4) . .
O47 Gd6 Gd8 57.0(4) . .
O11 Gd6 Gd8 80.3(3) . .
O60 Gd6 Gd8 156.8(4) . .
O8 Gd6 Gd8 40.4(3) . .
O26 Gd6 Gd8 100.3(3) . .
O10 Gd6 Gd8 39.9(3) . .
N11 Gd6 Gd8 128.6(5) . .
O49 Gd6 Gd7 70.9(4) . .
O47 Gd6 Gd7 109.1(4) . .
O11 Gd6 Gd7 36.8(3) . .
O60 Gd6 Gd7 104.0(4) . .
O8 Gd6 Gd7 79.2(3) . .
O26 Gd6 Gd7 152.2(3) . .
O10 Gd6 Gd7 36.9(4) . .
N11 Gd6 Gd7 142.9(4) . .
Gd8 Gd6 Gd7 63.83(3) . .
O49 Gd6 Gd5 126.6(4) . .
O47 Gd6 Gd5 112.9(4) . .
O11 Gd6 Gd5 36.5(3) . .
O60 Gd6 Gd5 95.9(4) . .
O8 Gd6 Gd5 34.7(3) . .
O26 Gd6 Gd5 93.2(3) . .
O10 Gd6 Gd5 76.7(3) . .
N11 Gd6 Gd5 156.5(4) . .
Gd8 Gd6 Gd5 60.99(3) . .
Gd7 Gd6 Gd5 59.37(3) . .
O10 Gd7 O11 71.9(5) . .
O10 Gd7 O48 76.0(5) . .
O11 Gd7 O48 90.7(6) . .
O10 Gd7 O50 143.6(5) . .
O11 Gd7 O50 98.2(6) . .
O48 Gd7 O50 140.2(6) . .
O10 Gd7 O31 81.2(5) . .
O11 Gd7 O31 143.5(5) . .
O48 Gd7 O31 106.4(7) . .
O50 Gd7 O31 89.0(7) . .
O10 Gd7 O9 67.9(5) . .
O11 Gd7 O9 70.7(5) . .
O48 Gd7 O9 142.9(5) . .
O50 Gd7 O9 75.8(5) . .
O31 Gd7 O9 76.7(6) . .
O10 Gd7 O66 132.3(7) . .
O11 Gd7 O66 74.2(6) . .
O48 Gd7 O66 71.9(8) . .
O50 Gd7 O66 73.4(8) . .
O31 Gd7 O66 141.4(6) . .
O9 Gd7 O66 128.5(7) . .
O10 Gd7 O65 130.7(7) . .
O11 Gd7 O65 146.7(6) . .
O48 Gd7 O65 75.3(7) . .
O50 Gd7 O65 76.2(7) . .
O31 Gd7 O65 69.8(6) . .
O9 Gd7 O65 136.2(7) . .
O66 Gd7 O65 72.8(8) . .
O10 Gd7 Gd6 38.0(4) . .
O11 Gd7 Gd6 36.9(4) . .
O48 Gd7 Gd6 71.0(4) . .
O50 Gd7 Gd6 133.0(4) . .
O31 Gd7 Gd6 118.9(4) . .
O9 Gd7 Gd6 75.3(3) . .
O66 Gd7 Gd6 97.4(5) . .
O65 Gd7 Gd6 146.3(6) . .
O10 Gd7 Gd5 79.0(3) . .
O11 Gd7 Gd5 38.1(3) . .
O48 Gd7 Gd5 128.2(5) . .
O50 Gd7 Gd5 73.1(4) . .
O31 Gd7 Gd5 113.6(4) . .
O9 Gd7 Gd5 37.2(4) . .
O66 Gd7 Gd5 94.1(6) . .
O65 Gd7 Gd5 149.0(6) . .
Gd6 Gd7 Gd5 61.52(3) . .
O10 Gd7 Gd8 33.8(3) . .
O11 Gd7 Gd8 74.3(3) . .
O48 Gd7 Gd8 109.7(4) . .
O50 Gd7 Gd8 110.1(4) . .
O31 Gd7 Gd8 69.7(4) . .
O9 Gd7 Gd8 35.3(3) . .
O66 Gd7 Gd8 148.4(5) . .
O65 Gd7 Gd8 138.8(5) . .
Gd6 Gd7 Gd8 56.32(2) . .
Gd5 Gd7 Gd8 59.27(2) . .
O10 Gd8 O8 76.2(5) . .
O10 Gd8 O22 125.5(5) . .
O8 Gd8 O22 75.0(4) . .
O10 Gd8 O9 68.1(5) . .
O8 Gd8 O9 69.6(5) . .
O22 Gd8 O9 137.1(5) . .
O10 Gd8 O46 75.6(5) . .
O8 Gd8 O46 112.1(5) . .
O22 Gd8 O46 73.9(5) . .
O9 Gd8 O46 142.3(5) . .
O10 Gd8 O30 80.9(5) . .
O8 Gd8 O30 143.5(4) . .
O22 Gd8 O30 141.2(5) . .
O9 Gd8 O30 75.6(5) . .
O46 Gd8 O30 88.9(5) . .
O10 Gd8 O38 142.1(5) . .
O8 Gd8 O38 88.5(4) . .
O22 Gd8 O38 81.7(5) . .
O9 Gd8 O38 74.0(5) . .
O46 Gd8 O38 141.9(5) . .
O30 Gd8 O38 92.4(5) . .
O10 Gd8 O2 139.3(5) . .
O8 Gd8 O2 143.5(4) . .
O22 Gd8 O2 75.1(5) . .
O9 Gd8 O2 123.7(5) . .
O46 Gd8 O2 78.7(5) . .
O30 Gd8 O2 67.4(5) . .
O38 Gd8 O2 66.9(5) . .
O10 Gd8 Gd6 40.8(3) . .
O8 Gd8 Gd6 40.8(3) . .
O22 Gd8 Gd6 90.3(3) . .
O9 Gd8 Gd6 78.6(4) . .
O46 Gd8 Gd6 81.0(4) . .
O30 Gd8 Gd6 121.6(3) . .
O38 Gd8 Gd6 128.6(3) . .
O2 Gd8 Gd6 157.6(3) . .
O10 Gd8 Gd5 78.3(4) . .
O8 Gd8 Gd5 35.7(3) . .
O22 Gd8 Gd5 101.9(3) . .
O9 Gd8 Gd5 36.5(4) . .
O46 Gd8 Gd5 143.4(4) . .
O30 Gd8 Gd5 112.0(3) . .
O38 Gd8 Gd5 69.7(3) . .
O2 Gd8 Gd5 136.4(3) . .
Gd6 Gd8 Gd5 62.54(3) . .
O10 Gd8 Gd7 33.6(4) . .
O8 Gd8 Gd7 76.4(3) . .
O22 Gd8 Gd7 149.0(3) . .
O9 Gd8 Gd7 35.8(3) . .
O46 Gd8 Gd7 106.6(4) . .
O30 Gd8 Gd7 68.9(3) . .
O38 Gd8 Gd7 109.4(3) . .
O2 Gd8 Gd7 135.9(3) . .
Gd6 Gd8 Gd7 59.85(3) . .
Gd5 Gd8 Gd7 58.63(3) . .
O54 Gd9 O14 144.6(6) . .
O54 Gd9 O15 77.5(5) . .
O14 Gd9 O15 69.9(5) . .
O54 Gd9 O13 85.6(6) . .
O14 Gd9 O13 70.3(5) . .
O15 Gd9 O13 69.4(5) . .
O54 Gd9 O36 82.4(6) . 2_755
O14 Gd9 O36 112.1(6) . 2_755
O15 Gd9 O36 136.7(5) . 2_755
O13 Gd9 O36 71.2(6) . 2_755
O54 Gd9 O34 136.2(6) . .
O14 Gd9 O34 78.8(5) . .
O15 Gd9 O34 135.5(5) . .
O13 Gd9 O34 128.2(5) . .
O36 Gd9 O34 84.0(5) 2_755 .
O54 Gd9 O29 91.2(6) . .
O14 Gd9 O29 93.3(5) . .
O15 Gd9 O29 74.6(5) . .
O13 Gd9 O29 143.7(5) . .
O36 Gd9 O29 144.2(5) 2_755 .
O34 Gd9 O29 76.5(5) . .
O54 Gd9 N19 72.9(6) . .
O14 Gd9 N19 141.6(6) . .
O15 Gd9 N19 134.8(5) . .
O13 Gd9 N19 139.1(6) . .
O36 Gd9 N19 71.8(6) 2_755 .
O34 Gd9 N19 63.3(6) . .
O29 Gd9 N19 72.7(5) . .
O54 Gd9 Gd10 66.5(5) . .
O14 Gd9 Gd10 79.0(3) . .
O15 Gd9 Gd10 37.5(3) . .
O13 Gd9 Gd10 36.3(3) . .
O36 Gd9 Gd10 99.3(4) 2_755 .
O34 Gd9 Gd10 157.1(4) . .
O29 Gd9 Gd10 110.4(3) . .
N19 Gd9 Gd10 139.3(4) . .
O54 Gd9 Gd11 114.6(4) . .
O14 Gd9 Gd11 35.7(3) . .
O15 Gd9 Gd11 37.1(3) . .
O13 Gd9 Gd11 76.0(4) . .
O36 Gd9 Gd11 141.7(4) 2_755 .
O34 Gd9 Gd11 101.7(4) . .
O29 Gd9 Gd11 72.6(3) . .
N19 Gd9 Gd11 144.6(4) . .
Gd10 Gd9 Gd11 61.99(3) . .
O54 Gd9 Gd12 121.2(5) . .
O14 Gd9 Gd12 35.8(3) . .
O15 Gd9 Gd12 73.6(3) . .
O13 Gd9 Gd12 36.4(4) . .
O36 Gd9 Gd12 85.1(4) 2_755 .
O34 Gd9 Gd12 98.7(4) . .
O29 Gd9 Gd12 127.0(3) . .
N19 Gd9 Gd12 151.6(4) . .
Gd10 Gd9 Gd12 59.36(3) . .
Gd11 Gd9 Gd12 56.57(3) . .
O13 Gd10 O57 90.4(6) . .
O13 Gd10 O55 97.8(6) . .
O57 Gd10 O55 139.2(7) . .
O13 Gd10 O12 72.1(6) . .
O57 Gd10 O12 76.2(6) . .
O55 Gd10 O12 144.3(6) . .
O13 Gd10 O33 144.8(5) . .
O57 Gd10 O33 104.4(7) . .
O55 Gd10 O33 91.5(6) . .
O12 Gd10 O33 80.6(6) . .
O13 Gd10 O15 70.3(5) . .
O57 Gd10 O15 142.6(5) . .
O55 Gd10 O15 76.7(6) . .
O12 Gd10 O15 67.6(5) . .
O33 Gd10 O15 79.1(5) . .
O13 Gd10 O68 146.3(6) . .
O57 Gd10 O68 75.5(6) . .
O55 Gd10 O68 75.8(6) . .
O12 Gd10 O68 130.9(6) . .
O33 Gd10 O68 68.9(6) . .
O15 Gd10 O68 136.6(5) . .
O13 Gd10 O67 72.7(6) . .
O57 Gd10 O67 72.6(8) . .
O55 Gd10 O67 72.0(8) . .
O12 Gd10 O67 132.1(6) . .
O33 Gd10 O67 142.1(6) . .
O15 Gd10 O67 126.8(7) . .
O68 Gd10 O67 74.0(6) . .
O13 Gd10 Gd9 37.5(4) . .
O57 Gd10 Gd9 127.3(5) . .
O55 Gd10 Gd9 73.7(4) . .
O12 Gd10 Gd9 78.8(4) . .
O33 Gd10 Gd9 116.1(4) . .
O15 Gd10 Gd9 37.3(4) . .
O68 Gd10 Gd9 149.2(4) . .
O67 Gd10 Gd9 92.3(5) . .
O13 Gd10 Gd12 37.6(4) . .
O57 Gd10 Gd12 70.5(4) . .
O55 Gd10 Gd12 133.5(4) . .
O12 Gd10 Gd12 37.7(4) . .
O33 Gd10 Gd12 118.1(4) . .
O15 Gd10 Gd12 75.2(3) . .
O68 Gd10 Gd12 146.0(4) . .
O67 Gd10 Gd12 96.9(5) . .
Gd9 Gd10 Gd12 61.46(3) . .
O13 Gd10 Gd11 74.7(4) . .
O57 Gd10 Gd11 109.9(5) . .
O55 Gd10 Gd11 110.8(5) . .
O12 Gd10 Gd11 33.8(3) . .
O33 Gd10 Gd11 70.3(4) . .
O15 Gd10 Gd11 35.3(3) . .
O68 Gd10 Gd11 138.8(4) . .
O67 Gd10 Gd11 147.3(5) . .
Gd9 Gd10 Gd11 59.52(3) . .
Gd12 Gd10 Gd11 56.43(3) . .
O12 Gd11 O14 75.3(5) . .
O12 Gd11 O59 76.5(6) . .
O14 Gd11 O59 112.7(5) . .
O12 Gd11 O35 125.4(5) . 2_755
O14 Gd11 O35 76.4(5) . 2_755
O59 Gd11 O35 72.9(6) . 2_755
O12 Gd11 O15 67.6(5) . .
O14 Gd11 O15 68.8(5) . .
O59 Gd11 O15 142.5(5) . .
O35 Gd11 O15 138.0(5) 2_755 .
O12 Gd11 O28 141.8(5) . .
O14 Gd11 O28 88.5(5) . .
O59 Gd11 O28 141.4(5) . .
O35 Gd11 O28 82.0(5) 2_755 .
O15 Gd11 O28 74.4(4) . .
O12 Gd11 O32 81.1(5) . .
O14 Gd11 O32 143.1(5) . .
O59 Gd11 O32 88.3(5) . .
O35 Gd11 O32 140.3(5) 2_755 .
O15 Gd11 O32 76.2(5) . .
O28 Gd11 O32 93.1(5) . .
O12 Gd11 O3 139.4(5) . .
O14 Gd11 O3 144.5(5) . .
O59 Gd11 O3 78.2(6) . .
O35 Gd11 O3 75.0(5) 2_755 .
O15 Gd11 O3 123.7(5) . .
O28 Gd11 O3 67.0(5) . .
O32 Gd11 O3 66.9(5) . .
O12 Gd11 Gd12 40.4(4) . .
O14 Gd11 Gd12 40.5(3) . .
O59 Gd11 Gd12 81.7(4) . .
O35 Gd11 Gd12 90.8(4) 2_755 .
O15 Gd11 Gd12 78.0(3) . .
O28 Gd11 Gd12 128.3(3) . .
O32 Gd11 Gd12 121.4(3) . .
O3 Gd11 Gd12 158.1(4) . .
O12 Gd11 Gd9 78.0(4) . .
O14 Gd11 Gd9 35.1(3) . .
O59 Gd11 Gd9 143.9(4) . .
O35 Gd11 Gd9 102.6(4) 2_755 .
O15 Gd11 Gd9 36.6(3) . .
O28 Gd11 Gd9 69.5(3) . .
O32 Gd11 Gd9 112.5(4) . .
O3 Gd11 Gd9 136.4(4) . .
Gd12 Gd11 Gd9 62.35(3) . .
O12 Gd11 Gd10 34.0(3) . .
O14 Gd11 Gd10 75.7(3) . .
O59 Gd11 Gd10 107.6(4) . .
O35 Gd11 Gd10 149.7(4) 2_755 .
O15 Gd11 Gd10 35.0(3) . .
O28 Gd11 Gd10 108.9(3) . .
O32 Gd11 Gd10 68.9(4) . .
O3 Gd11 Gd10 135.3(3) . .
Gd12 Gd11 Gd10 60.01(3) . .
Gd9 Gd11 Gd10 58.49(3) . .
O56 Gd12 O58 100.7(8) . .
O56 Gd12 O12 74.4(6) . .
O58 Gd12 O12 71.5(5) . .
O56 Gd12 O64 76.0(8) . .
O58 Gd12 O64 144.1(7) . .
O12 Gd12 O64 137.7(6) . .
O56 Gd12 O14 146.4(6) . .
O58 Gd12 O14 78.6(6) . .
O12 Gd12 O14 73.7(5) . .
O64 Gd12 O14 123.6(6) . .
O56 Gd12 O13 90.7(7) . .
O58 Gd12 O13 135.2(5) . .
O12 Gd12 O13 70.3(5) . .
O64 Gd12 O13 80.6(6) . .
O14 Gd12 O13 69.0(5) . .
O56 Gd12 O37 135.4(6) . .
O58 Gd12 O37 74.3(6) . .
O12 Gd12 O37 138.5(5) . .
O64 Gd12 O37 83.4(6) . .
O14 Gd12 O37 77.3(5) . .
O13 Gd12 O37 124.6(6) . .
O56 Gd12 N21 71.9(7) . .
O58 Gd12 N21 71.2(7) . .
O12 Gd12 N21 122.8(6) . .
O64 Gd12 N21 74.0(8) . .
O14 Gd12 N21 136.1(6) . .
O13 Gd12 N21 152.0(6) . .
O37 Gd12 N21 64.5(6) . .
O56 Gd12 Gd11 112.6(5) . .
O58 Gd12 Gd11 55.8(4) . .
O12 Gd12 Gd11 39.4(3) . .
O64 Gd12 Gd11 158.6(5) . .
O14 Gd12 Gd11 39.7(4) . .
O13 Gd12 Gd11 79.7(4) . .
O37 Gd12 Gd11 101.0(4) . .
N21 Gd12 Gd11 126.9(6) . .
O56 Gd12 Gd10 70.3(5) . .
O58 Gd12 Gd10 108.4(4) . .
O12 Gd12 Gd10 37.1(4) . .
O64 Gd12 Gd10 104.0(5) . .
O14 Gd12 Gd10 78.1(3) . .
O13 Gd12 Gd10 36.3(4) . .
O37 Gd12 Gd10 154.1(4) . .
N21 Gd12 Gd10 141.4(5) . .
Gd11 Gd12 Gd10 63.56(3) . .
O56 Gd12 Gd9 125.9(6) . .
O58 Gd12 Gd9 111.7(4) . .
O12 Gd12 Gd9 76.6(3) . .
O64 Gd12 Gd9 97.8(5) . .
O14 Gd12 Gd9 34.5(3) . .
O13 Gd12 Gd9 36.3(3) . .
O37 Gd12 Gd9 95.4(4) . .
N21 Gd12 Gd9 158.7(5) . .
Gd11 Gd12 Gd9 61.08(3) . .
Gd10 Gd12 Gd9 59.19(3) . .
O1 Zn1 O1 84.0(7) . 2_755
O1 Zn1 N3 98.5(5) . 2_755
O1 Zn1 N3 155.5(6) 2_755 2_755
O1 Zn1 N3 155.5(6) . .
O1 Zn1 N3 98.5(5) 2_755 .
N3 Zn1 N3 89.4(8) 2_755 .
O1 Zn1 O18 111.9(5) . 2_755
O1 Zn1 O18 80.3(5) 2_755 2_755
N3 Zn1 O18 76.2(5) 2_755 2_755
N3 Zn1 O18 92.5(6) . 2_755
O1 Zn1 O18 80.3(5) . .
O1 Zn1 O18 111.9(5) 2_755 .
N3 Zn1 O18 92.5(6) 2_755 .
N3 Zn1 O18 76.2(5) . .
O18 Zn1 O18 164.2(8) 2_755 .
O1 Zn2 O1 83.7(7) . 2_755
O1 Zn2 N2 96.5(6) . 2_755
O1 Zn2 N2 152.4(6) 2_755 2_755
O1 Zn2 N2 152.4(6) . .
O1 Zn2 N2 96.5(6) 2_755 .
N2 Zn2 N2 95.7(10) 2_755 .
O1 Zn2 O17 108.0(5) . 2_755
O1 Zn2 O17 78.4(5) 2_755 2_755
N2 Zn2 O17 75.4(5) 2_755 2_755
N2 Zn2 O17 99.0(6) . 2_755
O1 Zn2 O17 78.4(5) . .
O1 Zn2 O17 108.0(5) 2_755 .
N2 Zn2 O17 99.0(6) 2_755 .
N2 Zn2 O17 75.4(5) . .
O17 Zn2 O17 171.7(7) 2_755 .
O3 Zn3 O2 83.0(6) . .
O3 Zn3 N17 153.7(6) . .
O2 Zn3 N17 98.7(6) . .
O3 Zn3 O32 79.7(6) . .
O2 Zn3 O32 111.9(6) . .
N17 Zn3 O32 75.4(6) . .
O3 Zn3 O30 112.0(6) . .
O2 Zn3 O30 80.2(5) . .
N17 Zn3 O30 94.0(6) . .
O32 Zn3 O30 164.7(6) . .
O3 Zn3 N15 96.4(7) . .
O2 Zn3 N15 154.6(7) . .
N17 Zn3 N15 92.9(7) . .
O32 Zn3 N15 92.8(7) . .
O30 Zn3 N15 76.5(7) . .
O3 Zn4 O2 83.4(6) . .
O3 Zn4 N23 98.3(7) . .
O2 Zn4 N23 152.8(6) . .
O3 Zn4 N13 151.9(6) . .
O2 Zn4 N13 97.0(6) . .
N23 Zn4 N13 94.0(7) . .
O3 Zn4 O38 108.5(6) . .
O2 Zn4 O38 78.6(5) . .
N23 Zn4 O38 75.1(6) . .
N13 Zn4 O38 99.1(6) . .
O3 Zn4 O28 78.4(6) . .
O2 Zn4 O28 108.5(5) . .
N23 Zn4 O28 98.4(6) . .
N13 Zn4 O28 74.8(6) . .
O38 Zn4 O28 171.0(5) . .
O77 Cl1 O77 178(4) . 2
O77 Cl1 O80 114(2) . 2
O77 Cl1 O80 68(2) 2 2
O77 Cl1 O80 68(2) . .
O77 Cl1 O80 114(2) 2 .
O80 Cl1 O80 55(3) 2 .
O77 Cl1 O78 68(2) . 2
O77 Cl1 O78 110(2) 2 2
O80 Cl1 O78 152.8(19) 2 2
O80 Cl1 O78 106.6(18) . 2
O77 Cl1 O78 110(2) . .
O77 Cl1 O78 68(2) 2 .
O80 Cl1 O78 106.6(18) 2 .
O80 Cl1 O78 152.8(19) . .
O78 Cl1 O78 97(3) 2 .
O77 Cl1 O79 66(2) . 2
O77 Cl1 O79 113(2) 2 2
O80 Cl1 O79 98.4(17) 2 2
O80 Cl1 O79 105.7(16) . 2
O78 Cl1 O79 106(2) 2 2
O78 Cl1 O79 53(2) . 2
O77 Cl1 O79 113(2) . .
O77 Cl1 O79 66(2) 2 .
O80 Cl1 O79 105.7(16) 2 .
O80 Cl1 O79 98.4(17) . .
O78 Cl1 O79 53(2) 2 .
O78 Cl1 O79 106(2) . .
O79 Cl1 O79 153(2) 2 .
O81 Cl2 O84 106(5) . .
O81 Cl2 O82 123(4) . .
O84 Cl2 O82 121(4) . .
O81 Cl2 O83 108(4) . .
O84 Cl2 O83 96(3) . .
O82 Cl2 O83 99(4) . .
O70 Cl3 O69 120(3) . .
O70 Cl3 O72 112(3) . .
O69 Cl3 O72 118(2) . .
O70 Cl3 O71 71(4) . .
O69 Cl3 O71 108(4) . .
O72 Cl3 O71 119(5) . .
O76 Cl4 O75 114(2) . .
O76 Cl4 O74 120(4) . .
O75 Cl4 O74 111(4) . .
O76 Cl4 O73 116(3) . .
O75 Cl4 O73 110(3) . .
O74 Cl4 O73 81(4) . .
Zn1 O1 Zn2 96.2(5) . .
Zn1 O1 Gd1 107.2(5) . .
Zn2 O1 Gd1 109.2(6) . .
Zn4 O2 Zn3 96.7(5) . .
Zn4 O2 Gd8 109.6(6) . .
Zn3 O2 Gd8 107.4(5) . .
Zn4 O3 Zn3 96.9(6) . .
Zn4 O3 Gd11 110.0(6) . .
Zn3 O3 Gd11 108.2(6) . .
Gd4 O4 Gd1 107.6(4) . .
Gd4 O4 Gd3 109.8(5) . .
Gd1 O4 Gd3 99.8(5) . .
Gd4 O5 Gd2 104.5(5) . .
Gd4 O5 Gd1 105.0(5) . .
Gd2 O5 Gd1 108.7(5) . .
Gd2 O6 Gd1 112.5(5) . .
Gd2 O6 Gd3 104.9(5) . .
Gd1 O6 Gd3 99.9(5) . .
Gd2 O7 Gd3 105.7(5) . .
Gd2 O7 Gd4 104.6(5) . .
Gd3 O7 Gd4 107.8(5) . .
Gd5 O8 Gd8 107.8(5) . .
Gd5 O8 Gd6 109.5(5) . .
Gd8 O8 Gd6 98.7(4) . .
Gd5 O9 Gd8 106.4(5) . .
Gd5 O9 Gd7 104.6(6) . .
Gd8 O9 Gd7 108.9(6) . .
Gd7 O10 Gd8 112.6(6) . .
Gd7 O10 Gd6 105.1(6) . .
Gd8 O10 Gd6 99.3(5) . .
Gd7 O11 Gd6 106.2(6) . .
Gd7 O11 Gd5 104.9(5) . .
Gd6 O11 Gd5 108.0(5) . .
Gd11 O12 Gd10 112.2(5) . .
Gd11 O12 Gd12 100.2(5) . .
Gd10 O12 Gd12 105.3(6) . .
Gd10 O13 Gd9 106.1(6) . .
Gd10 O13 Gd12 106.2(7) . .
Gd9 O13 Gd12 107.2(6) . .
Gd9 O14 Gd11 109.2(5) . .
Gd9 O14 Gd12 109.8(6) . .
Gd11 O14 Gd12 99.8(5) . .
Gd9 O15 Gd10 105.3(6) . .
Gd9 O15 Gd11 106.3(5) . .
Gd10 O15 Gd11 109.8(5) . .
C1 O16 Gd4 130.9(14) . .
C1 O17 Zn2 116.9(12) . .
C1 O17 Gd1 135.6(13) . .
Zn2 O17 Gd1 105.8(5) . .
C6 O18 Zn1 118.4(11) . .
C6 O18 Gd1 136.0(12) . .
Zn1 O18 Gd1 105.2(5) . .
C6 O19 Gd2 134.8(13) . .
C11 O20 Gd3 121.6(13) . .
C11 O21 Gd5 110.1(13) . .
C16 O22 Gd8 138.1(14) . .
C16 O23 Gd4 126.9(13) . .
C21 O24 Gd5 126.0(11) . .
C21 O25 Gd1 139.2(12) . .
C26 O26 Gd6 120.2(12) . .
C26 O27 Gd4 112.2(12) . .
C31 O28 Zn4 117.0(12) . .
C31 O28 Gd11 136.9(13) . .
Zn4 O28 Gd11 104.5(6) . .
C31 O29 Gd9 132.9(13) . .
C36 O30 Zn3 117.5(14) . .
C36 O30 Gd8 136.4(14) . .
Zn3 O30 Gd8 105.0(6) . .
C36 O31 Gd7 138.2(14) . .
C41 O32 Zn3 118.6(15) . .
C41 O32 Gd11 135.7(15) . .
Zn3 O32 Gd11 105.2(6) . .
C41 O33 Gd10 136.4(14) . .
C46 O34 Gd9 124.6(13) . .
C46 O35 Gd11 139.4(15) . 2_755
C51 O36 Gd9 116.4(15) . 2_755
C51 O37 Gd12 119.1(14) . .
C56 O38 Zn4 116.8(13) . .
C56 O38 Gd8 137.1(13) . .
Zn4 O38 Gd8 104.9(5) . .
C56 O39 Gd5 132.1(12) . .
C61 O40 Gd4 137.4(14) . .
C61 O41 Gd2 131.6(14) . .
C63 O42 Gd2 132.6(15) . .
C63 O43 Gd3 135.9(15) . .
C65 O44 Gd1 111.1(13) . .
C65 O45 Gd3 137.9(15) . .
C67 O46 Gd8 113.5(14) . .
C67 O47 Gd6 142.2(15) . .
C71 O48 Gd7 133.6(16) . .
C71 O49 Gd6 134.9(17) . .
C69 O50 Gd7 128.8(17) . .
C69 O51 Gd5 140.0(16) . .
C85 O52 Gd3 132(4) . .
C75 O54 Gd9 138.5(17) . .
C75 O55 Gd10 127.9(15) . .
C79 O56 Gd12 135.4(18) . .
C79 O57 Gd10 136.6(17) . .
C77 O58 Gd12 145.4(17) . .
C77 O59 Gd11 111.7(18) . .
C87 O60 Gd6 129(6) . .
Cl1 O77 O79 63(2) . 2
Cl1 O77 O78 61(2) . 2
O79 O77 O78 100(3) 2 2
O79 O78 Cl1 64(2) 2 .
O79 O78 O77 107(3) 2 2
Cl1 O78 O77 50.5(16) . 2
O78 O79 Cl1 62.5(18) 2 .
O78 O79 O77 105(3) 2 2
Cl1 O79 O77 50.6(16) . 2
O80 O80 Cl1 62.5(14) 2 .
C4 N1 C3 118(2) . .
C2 N2 C5 118(2) . .
C2 N2 Zn2 115.7(13) . .
C5 N2 Zn2 126.1(18) . .
C10 N3 C7 118.8(17) . .
C10 N3 Zn1 128.1(14) . .
C7 N3 Zn1 112.9(12) . .
C9 N4 C8 115(2) . .
C15 N5 C12 116.4(17) . .
C15 N5 Gd3 128.2(14) . .
C12 N5 Gd3 115.3(12) . .
C13 N6 C14 116(2) . .
C20 N7 C17 116.6(19) . .
C20 N7 Gd4 129.2(15) . .
C17 N7 Gd4 114.0(12) . .
C19 N8 C18 115(2) . .
C24 N9 C23 115(2) . .
C25 N10 C22 116.3(19) . .
C25 N10 Gd5 128.3(15) . .
C22 N10 Gd5 114.7(13) . .
C30 N11 C27 116(2) . .
C30 N11 Gd6 130.9(17) . .
C27 N11 Gd6 113.0(12) . .
C29 N12 C28 116(2) . .
C35 N13 C32 119(2) . .
C35 N13 Zn4 126.1(17) . .
C32 N13 Zn4 114.3(13) . .
C33 N14 C34 116(2) . .
C40 N15 C37 120(2) . .
C40 N15 Zn3 129(2) . .
C37 N15 Zn3 111.7(14) . .
C38 N16 C39 113(3) . .
C42 N17 C45 119.9(19) . .
C42 N17 Zn3 113.6(14) . .
C45 N17 Zn3 126.5(16) . .
C44 N18 C43 120(2) . .
C50 N19 C47 118(2) . .
C50 N19 Gd9 127.5(19) . .
C47 N19 Gd9 114.8(15) . .
C48 N20 C49 115(3) . .
C55 N21 C52 117(2) . .
C55 N21 Gd12 131(2) . .
C52 N21 Gd12 111.3(15) . .
C53 N22 C54 118(3) . .
C60 N23 C57 116.9(19) . .
C60 N23 Zn4 127.2(15) . .
C57 N23 Zn4 115.1(13) . .
C59 N24 C58 115(2) . .
O16 C1 O17 128.9(19) . .
O16 C1 C2 116(2) . .
O17 C1 C2 114.8(18) . .
N2 C2 C3 121(2) . .
N2 C2 C1 115.8(19) . .
C3 C2 C1 124(2) . .
N1 C3 C2 121(2) . .
N1 C4 C5 121(2) . .
N2 C5 C4 120(3) . .
O19 C6 O18 128.8(18) . .
O19 C6 C7 116.7(19) . .
O18 C6 C7 114.5(17) . .
C8 C7 N3 119(2) . .
C8 C7 C6 123(2) . .
N3 C7 C6 117.6(18) . .
C7 C8 N4 124(2) . .
N4 C9 C10 123(2) . .
N3 C10 C9 120.4(19) . .
O20 C11 O21 127(2) . .
O20 C11 C12 118.5(19) . .
O21 C11 C12 114.5(18) . .
C13 C12 N5 122(2) . .
C13 C12 C11 124(2) . .
N5 C12 C11 114.0(17) . .
N6 C13 C12 124(2) . .
N6 C14 C15 121(2) . .
N5 C15 C14 121(2) . .
O23 C16 O22 126(2) . .
O23 C16 C17 117.4(17) . .
O22 C16 C17 116.4(18) . .
N7 C17 C18 120.8(19) . .
N7 C17 C16 116.8(17) . .
C18 C17 C16 122(2) . .
N8 C18 C17 122(2) . .
N8 C19 C20 124(2) . .
N7 C20 C19 121(2) . .
O25 C21 O24 123.8(18) . .
O25 C21 C22 119.2(18) . .
O24 C21 C22 116.8(17) . .
N10 C22 C23 124(2) . .
N10 C22 C21 116.9(18) . .
C23 C22 C21 119.0(19) . .
N9 C23 C22 120.0(19) . .
N9 C24 C25 126(2) . .
N10 C25 C24 119(2) . .
O26 C26 O27 125.6(16) . .
O26 C26 C27 117.8(18) . .
O27 C26 C27 116.5(18) . .
N11 C27 C28 121.8(18) . .
N11 C27 C26 116.6(18) . .
C28 C27 C26 122(2) . .
N12 C28 C27 121(2) . .
N12 C29 C30 123(2) . .
N11 C30 C29 122(2) . .
O29 C31 O28 126.7(19) . .
O29 C31 C32 119.4(18) . .
O28 C31 C32 113.9(18) . .
N13 C32 C33 117(2) . .
N13 C32 C31 118.4(19) . .
C33 C32 C31 124.4(19) . .
N14 C33 C32 125(2) . .
N14 C34 C35 120(2) . .
N13 C35 C34 122(2) . .
O31 C36 O30 125(2) . .
O31 C36 C37 120(2) . .
O30 C36 C37 115(2) . .
N15 C37 C38 116(3) . .
N15 C37 C36 119.4(19) . .
C38 C37 C36 124(3) . .
N16 C38 C37 125(3) . .
N16 C39 C40 125(3) . .
N15 C40 C39 121(3) . .
O33 C41 O32 127(2) . .
O33 C41 C42 119.7(19) . .
O32 C41 C42 113(2) . .
N17 C42 C43 121(2) . .
N17 C42 C41 119(2) . .
C43 C42 C41 119(2) . .
C42 C43 N18 118(3) . .
N18 C44 C45 121(2) . .
N17 C45 C44 119(2) . .
O35 C46 O34 123(2) . .
O35 C46 C47 118(2) . .
O34 C46 C47 119.2(18) . .
N19 C47 C48 122(2) . .
N19 C47 C46 116.5(19) . .
C48 C47 C46 122(2) . .
N20 C48 C47 122(3) . .
N20 C49 C50 124(3) . .
N19 C50 C49 120(3) . .
O37 C51 O36 122(2) . .
O37 C51 C52 121(2) . .
O36 C51 C52 117(2) . .
C53 C52 N21 120(3) . .
C53 C52 C51 125(3) . .
N21 C52 C51 115(2) . .
N22 C53 C52 122(3) . .
N22 C54 C55 123(3) . .
N21 C55 C54 119(3) . .
O38 C56 O39 127.7(18) . .
O38 C56 C57 115.2(19) . .
O39 C56 C57 117.1(18) . .
N23 C57 C58 119(2) . .
N23 C57 C56 116.3(18) . .
C58 C57 C56 124(2) . .
N24 C58 C57 124(2) . .
N24 C59 C60 124(2) . .
N23 C60 C59 120(2) . .
O41 C61 O40 125.3(18) . .
O41 C61 C62 119(2) . .
O40 C61 C62 116(2) . .
O42 C63 O43 129(2) . .
O42 C63 C64 118(2) . .
O43 C63 C64 113(2) . .
O44 C65 O45 124.6(19) . .
O44 C65 C66 119(2) . .
O45 C65 C66 116(2) . .
O46 C67 O47 121(2) . .
O46 C67 C68 121(2) . .
O47 C67 C68 117(2) . .
O50 C69 O51 126(2) . .
O50 C69 C70 120(3) . .
O51 C69 C70 114(2) . .
O48 C71 O49 128(2) . .
O48 C71 C72 122(3) . .
O49 C71 C72 110(3) . .
O55 C75 O54 128(2) . .
O55 C75 C76 119(3) . .
O54 C75 C76 113(3) . .
O59 C77 O58 122(3) . .
O59 C77 C78 121(3) . .
O58 C77 C78 117(3) . .
O57 C79 O56 127(3) . .
O57 C79 C80 120(3) . .
O56 C79 C80 113(3) . .
O53 C85 O52 110(5) . .
O53 C85 C86 114(5) . .
O52 C85 C86 135(6) . .
O61 C87 O60 110(5) . .
O61 C87 C88 117(7) . .
O60 C87 C88 128(9) . .
O91 C89 O91 111(5) 2_755 .
O91 C89 C91 125(3) 2_755 .
O91 C89 C91 125(3) . .

loop_
_geom_bond_atom_site_label_1
_geom_bond_atom_site_label_2
_geom_bond_distance
_geom_bond_site_symmetry_2
Gd1 O6 2.361(12) .
Gd1 O4 2.374(12) .
Gd1 O25 2.393(13) .
Gd1 O44 2.401(14) .
Gd1 O5 2.424(13) .
Gd1 O18 2.436(13) .
Gd1 O17 2.439(12) .
Gd1 O1 2.458(13) .
Gd2 O7 2.359(13) .
Gd2 O6 2.360(13) .
Gd2 O41 2.360(14) .
Gd2 O42 2.389(15) .
Gd2 O19 2.403(13) .
Gd2 O5 2.407(13) .
Gd2 O63 2.460(16) .
Gd2 O62 2.473(15) .
Gd3 O43 2.343(13) .
Gd3 O45 2.365(14) .
Gd3 O7 2.376(13) .
Gd3 O4 2.391(11) .
Gd3 O6 2.400(13) .
Gd3 O52 2.405(15) .
Gd3 O20 2.415(14) .
Gd3 N5 2.612(16) .
Gd4 O40 2.335(13) .
Gd4 O4 2.352(11) .
Gd4 O5 2.383(13) .
Gd4 O23 2.418(14) .
Gd4 O27 2.427(13) .
Gd4 O7 2.428(13) .
Gd4 O16 2.469(15) .
Gd4 N7 2.655(17) .
Gd5 O8 2.338(11) .
Gd5 O51 2.340(15) .
Gd5 O9 2.369(16) .
Gd5 O24 2.419(13) .
Gd5 O11 2.424(14) .
Gd5 O21 2.438(15) .
Gd5 O39 2.451(14) .
Gd5 N10 2.657(17) .
Gd5 Gd7 3.7947(14) .
Gd5 Gd8 3.8202(13) .
Gd5 Gd6 3.8764(14) .
Gd6 O49 2.335(14) .
Gd6 O47 2.366(15) .
Gd6 O11 2.369(14) .
Gd6 O60 2.379(16) .
Gd6 O8 2.409(12) .
Gd6 O26 2.409(14) .
Gd6 O10 2.411(15) .
Gd6 N11 2.634(19) .
Gd6 Gd8 3.6416(14) .
Gd6 Gd7 3.7842(15) .
Gd7 O10 2.354(14) .
Gd7 O11 2.363(14) .
Gd7 O48 2.369(18) .
Gd7 O50 2.391(17) .
Gd7 O31 2.396(16) .
Gd7 O9 2.428(14) .
Gd7 O66 2.454(19) .
Gd7 O65 2.464(19) .
Gd7 Gd8 3.9275(14) .
Gd8 O10 2.367(14) .
Gd8 O8 2.390(13) .
Gd8 O22 2.396(12) .
Gd8 O9 2.400(14) .
Gd8 O46 2.400(14) .
Gd8 O30 2.435(15) .
Gd8 O38 2.445(13) .
Gd8 O2 2.452(12) .
Gd9 O54 2.317(14) .
Gd9 O14 2.331(15) .
Gd9 O15 2.378(14) .
Gd9 O13 2.403(15) .
Gd9 O36 2.409(15) 2_755
Gd9 O34 2.417(14) .
Gd9 O29 2.463(13) .
Gd9 N19 2.67(2) .
Gd9 Gd10 3.7886(15) .
Gd9 Gd11 3.8296(16) .
Gd9 Gd12 3.8752(17) .
Gd10 O13 2.337(15) .
Gd10 O57 2.339(18) .
Gd10 O55 2.364(18) .
Gd10 O12 2.371(14) .
Gd10 O33 2.388(17) .
Gd10 O15 2.389(13) .
Gd10 O68 2.453(15) .
Gd10 O67 2.469(18) .
Gd10 Gd12 3.7953(15) .
Gd10 Gd11 3.9235(15) .
Gd11 O12 2.356(14) .
Gd11 O14 2.366(15) .
Gd11 O59 2.397(16) .
Gd11 O35 2.403(15) 2_755
Gd11 O15 2.408(14) .
Gd11 O28 2.444(14) .
Gd11 O32 2.445(15) .
Gd11 O3 2.446(14) .
Gd11 Gd12 3.6511(15) .
Gd12 O56 2.359(18) .
Gd12 O58 2.37(2) .
Gd12 O12 2.404(15) .
Gd12 O64 2.406(19) .
Gd12 O14 2.407(14) .
Gd12 O13 2.410(17) .
Gd12 O37 2.419(15) .
Gd12 N21 2.65(2) .
Zn1 O1 2.060(12) .
Zn1 O1 2.060(12) 2_755
Zn1 N3 2.145(15) 2_755
Zn1 N3 2.145(15) .
Zn1 O18 2.147(12) 2_755
Zn1 O18 2.147(12) .
Zn2 O1 2.065(13) .
Zn2 O1 2.065(13) 2_755
Zn2 N2 2.108(18) 2_755
Zn2 N2 2.108(18) .
Zn2 O17 2.190(13) 2_755
Zn2 O17 2.190(13) .
Zn3 O3 2.059(14) .
Zn3 O2 2.060(13) .
Zn3 N17 2.140(17) .
Zn3 O32 2.151(16) .
Zn3 O30 2.151(14) .
Zn3 N15 2.17(2) .
Zn4 O3 2.050(15) .
Zn4 O2 2.053(13) .
Zn4 N23 2.115(17) .
Zn4 N13 2.153(19) .
Zn4 O38 2.203(15) .
Zn4 O28 2.219(14) .
Cl1 O77 1.30(3) .
Cl1 O77 1.30(3) 2
Cl1 O80 1.48(3) 2
Cl1 O80 1.48(3) .
Cl1 O78 1.48(3) 2
Cl1 O78 1.48(3) .
Cl1 O79 1.50(3) 2
Cl1 O79 1.50(3) .
Cl2 O81 1.29(4) .
Cl2 O84 1.31(4) .
Cl2 O82 1.34(4) .
Cl2 O83 1.53(5) .
Cl3 O70 1.25(5) .
Cl3 O69 1.31(3) .
Cl3 O72 1.34(4) .
Cl3 O71 1.53(11) .
Cl4 O76 1.25(3) .
Cl4 O75 1.32(3) .
Cl4 O74 1.36(7) .
Cl4 O73 1.42(5) .
O16 C1 1.25(3) .
O17 C1 1.26(3) .
O18 C6 1.26(2) .
O19 C6 1.24(2) .
O20 C11 1.24(2) .
O21 C11 1.25(3) .
O22 C16 1.27(2) .
O23 C16 1.23(2) .
O24 C21 1.26(2) .
O25 C21 1.26(2) .
O26 C26 1.25(2) .
O27 C26 1.27(2) .
O28 C31 1.29(2) .
O29 C31 1.22(2) .
O30 C36 1.29(3) .
O31 C36 1.22(3) .
O32 C41 1.27(3) .
O33 C41 1.23(3) .
O34 C46 1.27(3) .
O35 C46 1.26(2) .
O35 Gd11 2.403(15) 2_755
O36 C51 1.24(3) .
O36 Gd9 2.409(15) 2_755
O37 C51 1.24(3) .
O38 C56 1.24(2) .
O39 C56 1.26(2) .
O40 C61 1.30(3) .
O41 C61 1.21(3) .
O42 C63 1.23(3) .
O43 C63 1.24(2) .
O44 C65 1.24(3) .
O45 C65 1.28(3) .
O46 C67 1.24(3) .
O47 C67 1.28(3) .
O48 C71 1.23(4) .
O49 C71 1.27(3) .
O50 C69 1.22(3) .
O51 C69 1.25(3) .
O52 C85 1.41(2) .
O53 C85 1.28(2) .
O54 C75 1.28(3) .
O55 C75 1.22(3) .
O56 C79 1.26(3) .
O57 C79 1.22(3) .
O58 C77 1.29(3) .
O59 C77 1.23(3) .
O60 C87 1.40(2) .
O61 C87 1.27(2) .
O77 O79 1.54(5) 2
O77 O78 1.57(5) 2
O78 O79 1.34(5) 2
O78 O77 1.57(5) 2
O79 O78 1.34(5) 2
O79 O77 1.54(5) 2
O80 O80 1.37(7) 2
O91 C89 1.188(19) .
O94 C90 1.46(2) .
N1 C4 1.30(3) .
N1 C3 1.35(3) .
N2 C2 1.33(3) .
N2 C5 1.35(3) .
N3 C10 1.33(2) .
N3 C7 1.36(3) .
N4 C9 1.34(3) .
N4 C8 1.36(3) .
N5 C15 1.34(3) .
N5 C12 1.36(3) .
N6 C13 1.33(3) .
N6 C14 1.34(3) .
N7 C20 1.32(3) .
N7 C17 1.36(3) .
N8 C19 1.33(3) .
N8 C18 1.35(3) .
N9 C24 1.30(4) .
N9 C23 1.34(3) .
N10 C25 1.31(3) .
N10 C22 1.34(3) .
N11 C30 1.33(3) .
N11 C27 1.33(3) .
N12 C29 1.32(3) .
N12 C28 1.34(3) .
N13 C35 1.29(2) .
N13 C32 1.34(3) .
N14 C33 1.29(3) .
N14 C34 1.35(4) .
N15 C40 1.28(3) .
N15 C37 1.36(3) .
N16 C38 1.29(4) .
N16 C39 1.35(5) .
N17 C42 1.31(3) .
N17 C45 1.34(3) .
N18 C44 1.27(4) .
N18 C43 1.41(4) .
N19 C50 1.32(3) .
N19 C47 1.33(3) .
N20 C48 1.32(3) .
N20 C49 1.35(4) .
N21 C55 1.30(3) .
N21 C52 1.41(3) .
N22 C53 1.29(4) .
N22 C54 1.31(4) .
N23 C60 1.32(3) .
N23 C57 1.32(3) .
N24 C59 1.28(4) .
N24 C58 1.31(3) .
C1 C2 1.51(3) .
C2 C3 1.40(3) .
C4 C5 1.41(4) .
C6 C7 1.49(3) .
C7 C8 1.35(3) .
C9 C10 1.37(3) .
C11 C12 1.52(3) .
C12 C13 1.35(3) .
C14 C15 1.42(3) .
C16 C17 1.50(3) .
C17 C18 1.38(3) .
C19 C20 1.36(3) .
C21 C22 1.51(3) .
C22 C23 1.41(3) .
C24 C25 1.43(4) .
C26 C27 1.50(2) .
C27 C28 1.39(3) .
C29 C30 1.34(3) .
C31 C32 1.49(3) .
C32 C33 1.39(3) .
C34 C35 1.37(4) .
C36 C37 1.47(3) .
C37 C38 1.43(4) .
C39 C40 1.35(4) .
C41 C42 1.48(3) .
C42 C43 1.38(4) .
C44 C45 1.44(3) .
C46 C47 1.46(3) .
C47 C48 1.37(4) .
C49 C50 1.36(4) .
C51 C52 1.45(3) .
C52 C53 1.34(4) .
C54 C55 1.39(5) .
C56 C57 1.51(3) .
C57 C58 1.41(3) .
C59 C60 1.39(3) .
C61 C62 1.48(4) .
C63 C64 1.51(4) .
C65 C66 1.53(3) .
C67 C68 1.47(3) .
C69 C70 1.49(4) .
C71 C72 1.57(4) .
C75 C76 1.50(5) .
C77 C78 1.51(4) .
C79 C80 1.52(5) .
C85 C86 1.45(2) .
C87 C88 1.45(2) .
C89 O91 1.188(19) 2_755
C89 C91 1.41(2) .
